data_1503800
loop_
_publ_author_name
'Nagano, Masanobu'
'Tanaka, Masakazu'
'Doi, Mitsunobu'
'Demizu, Yosuke'
'Kurihara, Masaaki'
'Suemune, Hiroshi'

_publ_section_title
;
 Helical-screw directions of diastereoisomeric cyclic alpha-amino acid
 oligomers.
;
_journal_issue 5
_journal_name_full 'Organic letters'
_journal_page_first 1135
_journal_page_last 1137
_journal_paper_doi 10.1021/ol802963a
_journal_volume 11
_journal_year 2009
_chemical_absolute_configuration rm
_chemical_compound_source synthesis
_chemical_formula_sum 'C65 H101 N8 O21.5'
_chemical_formula_weight 1338.54
_chemical_melting_point 241
_chemical_name_common Cbz-{(1S,3S)-Ac5cOM}8-OMe
_chemical_name_systematic
; 
 ? 
;
_space_group_IT_number 4
_symmetry_cell_setting monoclinic
_symmetry_space_group_name_Hall 'P 2yb'
_symmetry_space_group_name_H-M 'P 1 21 1'
_atom_sites_solution_hydrogens geom
_atom_sites_solution_primary direct
_atom_sites_solution_secondary difmap
_audit_creation_method SHELXL-97
_cell_angle_alpha 90.00
_cell_angle_beta 93.955(3)
_cell_angle_gamma 90.00
_cell_formula_units_Z 4
_cell_length_a 17.6345(10)
_cell_length_b 19.8515(12)
_cell_length_c 19.6951(11)
_cell_measurement_reflns_used 21186
_cell_measurement_temperature 293(2)
_cell_measurement_theta_max 27.5
_cell_measurement_theta_min 3.0
_cell_volume 6878.3(7)
_computing_cell_refinement 'Rigaku/MSC CrystalClear'
_computing_data_collection 'Rigaku/MSC CrystalClear'
_computing_data_reduction 'Rigaku/MSC CrystalClear'
_computing_structure_refinement 'SHELXL-97 (Sheldrick, 1997)'
_computing_structure_solution 'SHELXS-97 (Sheldrick, 1990)'
_diffrn_ambient_temperature 293(2)
_diffrn_detector_area_resol_mean 10.00
_diffrn_measured_fraction_theta_full 0.992
_diffrn_measured_fraction_theta_max 0.992
_diffrn_measurement_device_type 'Rigaku RAXIS-RAPID'
_diffrn_measurement_method \w
_diffrn_radiation_monochromator graphite
_diffrn_radiation_source 'fine-focus sealed tube'
_diffrn_radiation_type MoK\a
_diffrn_radiation_wavelength 0.71073
_diffrn_reflns_av_R_equivalents 0.1157
_diffrn_reflns_av_sigmaI/netI 0.2085
_diffrn_reflns_limit_h_max 17
_diffrn_reflns_limit_h_min -17
_diffrn_reflns_limit_k_max 19
_diffrn_reflns_limit_k_min -19
_diffrn_reflns_limit_l_max 18
_diffrn_reflns_limit_l_min -19
_diffrn_reflns_number 30766
_diffrn_reflns_theta_full 20.82
_diffrn_reflns_theta_max 20.82
_diffrn_reflns_theta_min 3.00
_exptl_absorpt_coefficient_mu 0.097
_exptl_absorpt_correction_T_max 0.9856
_exptl_absorpt_correction_T_min 0.9623
_exptl_absorpt_correction_type multi-scan
_exptl_absorpt_process_details 'Rigaku/MSC CrystalClear'
_exptl_crystal_colour colorless
_exptl_crystal_density_diffrn 1.293
_exptl_crystal_density_method 'not measured'
_exptl_crystal_description block
_exptl_crystal_F_000 2876
_exptl_crystal_size_max 0.40
_exptl_crystal_size_mid 0.35
_exptl_crystal_size_min 0.15
_refine_diff_density_max 0.503
_refine_diff_density_min -0.233
_refine_diff_density_rms 0.048
_refine_ls_abs_structure_details 'Flack H D (1983), Acta Cryst. A39, 876-881'
_refine_ls_abs_structure_Flack 0(4)
_refine_ls_extinction_method none
_refine_ls_goodness_of_fit_ref 0.800
_refine_ls_hydrogen_treatment constr
_refine_ls_matrix_type fullcycle
_refine_ls_number_parameters 1720
_refine_ls_number_reflns 7426
_refine_ls_number_restraints 1478
_refine_ls_restrained_S_all 1.775
_refine_ls_R_factor_all 0.1187
_refine_ls_R_factor_gt 0.0568
_refine_ls_shift/su_max 0.017
_refine_ls_shift/su_mean 0.003
_refine_ls_structure_factor_coef Fsqd
_refine_ls_weighting_details 'calc w=1/[\s^2^(Fo^2^)+(0.0759P)^2^+0.0000P] where P=(Fo^2^+2Fc^2^)/3'
_refine_ls_weighting_scheme calc
_refine_ls_wR_factor_gt 0.1317
_refine_ls_wR_factor_ref 0.1436
_reflns_number_gt 3222
_reflns_number_total 7426
_reflns_threshold_expression I>2\s(I)
_cod_data_source_file ol802963a_si_003.cif
_cod_data_source_block nag3
_cod_original_formula_sum 'C65 H101 N8 O21.50'
_cod_database_code 1503800

loop_
_symmetry_equiv_pos_as_xyz
'x, y, z'
'-x, y+1/2, -z'

loop_
_atom_site_label
_atom_site_type_symbol
_atom_site_fract_x
_atom_site_fract_y
_atom_site_fract_z
_atom_site_U_iso_or_equiv
_atom_site_adp_type
_atom_site_occupancy
_atom_site_symmetry_multiplicity
_atom_site_calc_flag
_atom_site_refinement_flags
C1C_10 C 0.6308(16) 0.5405(19) 0.7779(17) 0.060(9) Uani 1 1 d DU
C2C_10 C 0.6036(15) 0.5067(18) 0.8333(16) 0.064(10) Uani 1 1 d DU
H2C_10 H 0.6029 0.4599 0.8339 0.077 Uiso 1 1 calc R
C3C_10 C 0.5780(18) 0.542(2) 0.8867(18) 0.083(12) Uani 1 1 d DU
H3C_10 H 0.5598 0.5185 0.9231 0.100 Uiso 1 1 calc R
C4C_10 C 0.579(2) 0.610(2) 0.8877(18) 0.091(12) Uani 1 1 d DU
H4C_10 H 0.5624 0.6326 0.9253 0.109 Uiso 1 1 calc R
C5C_10 C 0.603(2) 0.645(2) 0.8339(17) 0.098(13) Uani 1 1 d DU
H5C_10 H 0.6016 0.6921 0.8340 0.118 Uiso 1 1 calc R
C6C_10 C 0.630(2) 0.6104(18) 0.7782(16) 0.079(11) Uani 1 1 d DU
H6C_10 H 0.6476 0.6342 0.7416 0.094 Uiso 1 1 calc R
C8C_10 C 0.6544(18) 0.5012(15) 0.7203(17) 0.062(9) Uani 1 1 d .
O8C_10 O 0.6890(10) 0.5419(10) 0.6685(11) 0.058(6) Uani 1 1 d .
C7_10 C 0.640(2) 0.5689(15) 0.6200(16) 0.057(9) Uani 1 1 d D
O7_10 O 0.5715(12) 0.5589(9) 0.6151(9) 0.053(6) Uani 1 1 d D
N1_11 N 0.6764(12) 0.6101(11) 0.5802(11) 0.051(7) Uani 1 1 d DU
H1_11 H 0.7248 0.6150 0.5872 0.061 Uiso 1 1 calc R
C1_11 C 0.6361(14) 0.6474(12) 0.5244(12) 0.045(7) Uani 1 1 d DU
C2_11 C 0.6169(14) 0.5999(13) 0.4594(11) 0.049(7) Uani 1 1 d DU
H2A_11 H 0.6055 0.5544 0.4737 0.058 Uiso 1 1 calc R
H2B_11 H 0.5736 0.6172 0.4318 0.058 Uiso 1 1 calc R
C3_11 C 0.6871(14) 0.6006(13) 0.4201(12) 0.047(7) Uani 1 1 d DU
H3_11 H 0.7120 0.5565 0.4246 0.056 Uiso 1 1 calc R
C4_11 C 0.7414(14) 0.6543(13) 0.4498(13) 0.057(8) Uani 1 1 d DU
H4A_11 H 0.7839 0.6340 0.4762 0.068 Uiso 1 1 calc R
H4B_11 H 0.7606 0.6818 0.4141 0.068 Uiso 1 1 calc R
C5_11 C 0.6930(14) 0.6960(12) 0.4951(13) 0.050(7) Uani 1 1 d DU
H5A_11 H 0.6664 0.7311 0.4688 0.060 Uiso 1 1 calc R
H5B_11 H 0.7246 0.7169 0.5314 0.060 Uiso 1 1 calc R
O3_11 O 0.6647(11) 0.6124(9) 0.3498(9) 0.060(6) Uani 1 1 d DU
C6_11 C 0.7232(16) 0.6032(17) 0.3047(14) 0.077(10) Uani 1 1 d DU
H6A_11 H 0.7636 0.6346 0.3159 0.116 Uiso 1 1 calc R
H6B_11 H 0.7032 0.6108 0.2587 0.116 Uiso 1 1 calc R
H6C_11 H 0.7425 0.5581 0.3089 0.116 Uiso 1 1 calc R
C7_11 C 0.5686(15) 0.6844(12) 0.5461(13) 0.042(8) Uani 1 1 d D
O7_11 O 0.5095(10) 0.6884(9) 0.5108(9) 0.049(6) Uani 1 1 d D
N1_12 N 0.5807(12) 0.7175(10) 0.6059(10) 0.046(6) Uani 1 1 d DU
H1_12 H 0.6234 0.7125 0.6292 0.055 Uiso 1 1 calc R
C1_12 C 0.5237(15) 0.7611(12) 0.6317(11) 0.050(7) Uani 1 1 d DU
C2_12 C 0.5155(14) 0.8275(12) 0.5833(12) 0.047(7) Uani 1 1 d DU
H2A_12 H 0.5109 0.8152 0.5356 0.057 Uiso 1 1 calc R
H2B_12 H 0.4718 0.8543 0.5937 0.057 Uiso 1 1 calc R
C3_12 C 0.5894(16) 0.8655(13) 0.6011(13) 0.058(8) Uani 1 1 d DU
H3_12 H 0.6304 0.8477 0.5750 0.070 Uiso 1 1 calc R
C4_12 C 0.6072(16) 0.8538(12) 0.6771(12) 0.056(8) Uani 1 1 d DU
H4A_12 H 0.5965 0.8942 0.7026 0.067 Uiso 1 1 calc R
H4B_12 H 0.6603 0.8421 0.6863 0.067 Uiso 1 1 calc R
C5_12 C 0.5555(16) 0.7952(13) 0.6974(12) 0.057(8) Uani 1 1 d DU
H5A_12 H 0.5846 0.7631 0.7258 0.068 Uiso 1 1 calc R
H5B_12 H 0.5143 0.8122 0.7227 0.068 Uiso 1 1 calc R
O3_12 O 0.5814(11) 0.9371(10) 0.5907(10) 0.066(6) Uani 1 1 d DU
C6_12 C 0.5760(18) 0.9527(14) 0.5193(13) 0.075(11) Uani 1 1 d DU
H6A_12 H 0.5375 0.9251 0.4964 0.113 Uiso 1 1 calc R
H6B_12 H 0.6240 0.9440 0.5008 0.113 Uiso 1 1 calc R
H6C_12 H 0.5630 0.9993 0.5130 0.113 Uiso 1 1 calc R
C7_12 C 0.4468(15) 0.7292(15) 0.6366(11) 0.050(9) Uani 1 1 d D
O7_12 O 0.3880(11) 0.7627(9) 0.6353(8) 0.048(6) Uani 1 1 d D
N1_13 N 0.4479(12) 0.6619(12) 0.6456(9) 0.052(7) Uani 1 1 d DU
H1_13 H 0.4907 0.6410 0.6481 0.062 Uiso 1 1 calc R
C1_13 C 0.3784(15) 0.6240(12) 0.6512(12) 0.052(7) Uani 1 1 d DU
C2_13 C 0.3374(15) 0.6449(14) 0.7188(11) 0.062(8) Uani 1 1 d DU
H2A_13 H 0.3494 0.6910 0.7316 0.074 Uiso 1 1 calc R
H2B_13 H 0.2826 0.6403 0.7116 0.074 Uiso 1 1 calc R
C3_13 C 0.3693(19) 0.5957(16) 0.7734(15) 0.088(10) Uani 1 1 d DU
H3_13 H 0.3999 0.6188 0.8098 0.105 Uiso 1 1 calc R
C4_13 C 0.4149(17) 0.5451(17) 0.7379(15) 0.091(10) Uani 1 1 d DU
H4A_13 H 0.4036 0.5001 0.7537 0.109 Uiso 1 1 calc R
H4B_13 H 0.4687 0.5535 0.7478 0.109 Uiso 1 1 calc R
C5_13 C 0.3952(16) 0.5501(12) 0.6609(13) 0.066(8) Uani 1 1 d DU
H5A_13 H 0.4377 0.5363 0.6354 0.079 Uiso 1 1 calc R
H5B_13 H 0.3512 0.5228 0.6471 0.079 Uiso 1 1 calc R
C6_13 C 0.261(3) 0.6014(19) 0.8392(18) 0.159(18) Uani 1 1 d DU
H6A_13 H 0.2937 0.6246 0.8728 0.238 Uiso 1 1 calc R
H6B_13 H 0.2249 0.5749 0.8613 0.238 Uiso 1 1 calc R
H6C_13 H 0.2355 0.6336 0.8096 0.238 Uiso 1 1 calc R
O3_13 O 0.3070(16) 0.5580(11) 0.7998(11) 0.108(9) Uani 1 1 d DU
C7_13 C 0.3239(15) 0.6344(12) 0.5899(14) 0.051(9) Uani 1 1 d D
O7_13 O 0.2541(11) 0.6222(8) 0.5915(8) 0.043(5) Uani 1 1 d D
N1_14 N 0.3534(12) 0.6532(9) 0.5306(10) 0.041(6) Uani 1 1 d DU
H1_14 H 0.4017 0.6583 0.5297 0.050 Uiso 1 1 calc R
C1_14 C 0.3049(14) 0.6648(11) 0.4685(11) 0.041(7) Uani 1 1 d DU
C2_14 C 0.2687(13) 0.5955(11) 0.4415(11) 0.042(7) Uani 1 1 d DU
H2A_14 H 0.2752 0.5607 0.4759 0.051 Uiso 1 1 calc R
H2B_14 H 0.2150 0.6007 0.4285 0.051 Uiso 1 1 calc R
C3_14 C 0.3137(14) 0.5785(13) 0.3790(12) 0.048(7) Uani 1 1 d DU
H3_14 H 0.3279 0.5308 0.3785 0.058 Uiso 1 1 calc R
C4_14 C 0.3835(14) 0.6237(13) 0.3809(13) 0.056(8) Uani 1 1 d DU
H4A_14 H 0.3998 0.6318 0.3356 0.067 Uiso 1 1 calc R
H4B_14 H 0.4253 0.6046 0.4092 0.067 Uiso 1 1 calc R
C5_14 C 0.3531(14) 0.6886(12) 0.4125(12) 0.048(7) Uani 1 1 d DU
H5A_14 H 0.3947 0.7166 0.4310 0.058 Uiso 1 1 calc R
H5B_14 H 0.3228 0.7144 0.3788 0.058 Uiso 1 1 calc R
O3_14 O 0.2610(10) 0.5956(9) 0.3204(9) 0.057(5) Uani 1 1 d DU
C6_14 C 0.2853(18) 0.5710(17) 0.2565(12) 0.090(12) Uani 1 1 d DU
H6A_14 H 0.3265 0.5983 0.2427 0.135 Uiso 1 1 calc R
H6B_14 H 0.2436 0.5733 0.2225 0.135 Uiso 1 1 calc R
H6C_14 H 0.3019 0.5252 0.2618 0.135 Uiso 1 1 calc R
C7_14 C 0.2432(14) 0.7174(12) 0.4777(13) 0.044(8) Uani 1 1 d D
O7_14 O 0.1875(10) 0.7216(8) 0.4380(9) 0.044(5) Uani 1 1 d D
N1_15 N 0.2538(11) 0.7597(10) 0.5315(10) 0.039(6) Uani 1 1 d DU
H1_15 H 0.2947 0.7567 0.5578 0.047 Uiso 1 1 calc R
C1_15 C 0.1975(14) 0.8095(11) 0.5454(11) 0.043(7) Uani 1 1 d DU
C2_15 C 0.1936(15) 0.8658(11) 0.4885(12) 0.046(7) Uani 1 1 d DU
H2A_15 H 0.2204 0.8511 0.4497 0.055 Uiso 1 1 calc R
H2B_15 H 0.1411 0.8749 0.4732 0.055 Uiso 1 1 calc R
C3_15 C 0.2306(15) 0.9288(12) 0.5195(13) 0.051(8) Uani 1 1 d DU
H3_15 H 0.2646 0.9497 0.4884 0.062 Uiso 1 1 calc R
C4_15 C 0.2748(14) 0.9033(12) 0.5845(12) 0.050(8) Uani 1 1 d DU
H4A_15 H 0.3239 0.8853 0.5743 0.060 Uiso 1 1 calc R
H4B_15 H 0.2825 0.9392 0.6177 0.060 Uiso 1 1 calc R
C5_15 C 0.2243(15) 0.8487(12) 0.6103(11) 0.044(7) Uani 1 1 d DU
H5A_15 H 0.1815 0.8679 0.6319 0.053 Uiso 1 1 calc R
H5B_15 H 0.2525 0.8197 0.6426 0.053 Uiso 1 1 calc R
O3_15 O 0.1746(11) 0.9755(9) 0.5396(10) 0.059(6) Uani 1 1 d DU
C6_15 C 0.1334(16) 1.0046(14) 0.4826(14) 0.067(10) Uani 1 1 d DU
H6A_15 H 0.1683 1.0209 0.4511 0.101 Uiso 1 1 calc R
H6B_15 H 0.1033 1.0414 0.4974 0.101 Uiso 1 1 calc R
H6C_15 H 0.1008 0.9713 0.4607 0.101 Uiso 1 1 calc R
C7_15 C 0.1216(15) 0.7771(14) 0.5533(12) 0.047(9) Uani 1 1 d D
O7_15 O 0.0622(10) 0.8115(9) 0.5475(9) 0.049(6) Uani 1 1 d D
N1_16 N 0.1192(11) 0.7121(12) 0.5694(9) 0.042(6) Uani 1 1 d DU
H1_16 H 0.1615 0.6906 0.5755 0.050 Uiso 1 1 calc R
C1_16 C 0.0493(14) 0.6759(11) 0.5773(11) 0.043(7) Uani 1 1 d DU
C2_16 C 0.0103(15) 0.6996(12) 0.6444(11) 0.052(7) Uani 1 1 d DU
H2A_16 H 0.0363 0.7387 0.6642 0.062 Uiso 1 1 calc R
H2B_16 H -0.0426 0.7112 0.6335 0.062 Uiso 1 1 calc R
C3_16 C 0.0164(15) 0.6414(14) 0.6929(13) 0.054(7) Uani 1 1 d DU
H3_16 H 0.0306 0.6566 0.7394 0.065 Uiso 1 1 calc R
C4_16 C 0.0770(15) 0.5946(14) 0.6667(12) 0.057(8) Uani 1 1 d DU
H4A_16 H 0.1277 0.6089 0.6828 0.068 Uiso 1 1 calc R
H4B_16 H 0.0694 0.5484 0.6810 0.068 Uiso 1 1 calc R
C5_16 C 0.0648(15) 0.6016(12) 0.5901(11) 0.049(8) Uani 1 1 d DU
H5A_16 H 0.1097 0.5874 0.5681 0.059 Uiso 1 1 calc R
H5B_16 H 0.0220 0.5745 0.5728 0.059 Uiso 1 1 calc R
O3_16 O -0.0546(11) 0.6057(10) 0.6896(10) 0.075(6) Uani 1 1 d DU
C6_16 C -0.059(2) 0.564(2) 0.7491(17) 0.124(16) Uani 1 1 d DU
H6A_16 H -0.0168 0.5328 0.7521 0.186 Uiso 1 1 calc R
H6B_16 H -0.1057 0.5388 0.7458 0.186 Uiso 1 1 calc R
H6C_16 H -0.0569 0.5914 0.7891 0.186 Uiso 1 1 calc R
C7_16 C -0.0061(17) 0.6843(11) 0.5140(13) 0.043(9) Uani 1 1 d D
O7_16 O -0.0755(11) 0.6771(9) 0.5170(9) 0.049(6) Uani 1 1 d D
N1_17 N 0.0246(12) 0.6937(9) 0.4547(10) 0.045(7) Uani 1 1 d DU
H1_17 H 0.0733 0.6953 0.4546 0.054 Uiso 1 1 calc R
C1_17 C -0.0202(13) 0.7015(12) 0.3900(11) 0.045(7) Uani 1 1 d DU
C2_17 C -0.0602(14) 0.6318(12) 0.3689(13) 0.051(7) Uani 1 1 d DU
H2A_17 H -0.0836 0.6114 0.4071 0.061 Uiso 1 1 calc R
H2B_17 H -0.0984 0.6376 0.3315 0.061 Uiso 1 1 calc R
C3_17 C 0.0064(15) 0.5902(14) 0.3477(13) 0.054(7) Uani 1 1 d DU
H3_17 H 0.0326 0.5699 0.3882 0.065 Uiso 1 1 calc R
C4_17 C 0.0600(16) 0.6388(13) 0.3154(13) 0.063(8) Uani 1 1 d DU
H4A_17 H 0.0579 0.6324 0.2665 0.075 Uiso 1 1 calc R
H4B_17 H 0.1118 0.6317 0.3338 0.075 Uiso 1 1 calc R
C5_17 C 0.0330(15) 0.7101(13) 0.3327(12) 0.055(8) Uani 1 1 d DU
H5A_17 H 0.0760 0.7384 0.3474 0.065 Uiso 1 1 calc R
H5B_17 H 0.0064 0.7307 0.2932 0.065 Uiso 1 1 calc R
O3_17 O -0.0168(12) 0.5383(12) 0.3005(11) 0.088(7) Uani 1 1 d DU
C6_17 C -0.059(2) 0.4852(17) 0.332(2) 0.14(2) Uani 1 1 d DU
H6A_17 H -0.0318 0.4708 0.3733 0.201 Uiso 1 1 calc R
H6B_17 H -0.0658 0.4478 0.3014 0.201 Uiso 1 1 calc R
H6C_17 H -0.1082 0.5021 0.3424 0.201 Uiso 1 1 calc R
C7_17 C -0.0770(14) 0.7579(14) 0.3914(13) 0.045(8) Uani 1 1 d D
O7_17 O -0.1348(11) 0.7586(9) 0.3513(9) 0.058(6) Uani 1 1 d D
N1_18 N -0.0627(12) 0.8085(11) 0.4345(11) 0.049(7) Uani 1 1 d DU
H1_18 H -0.0208 0.8082 0.4597 0.059 Uiso 1 1 calc R
C1_18 C -0.1141(15) 0.8635(13) 0.4408(13) 0.056(7) Uani 1 1 d DU
C2_18 C -0.0790(15) 0.9165(13) 0.4955(13) 0.063(8) Uani 1 1 d DU
H2A_18 H -0.0239 0.9156 0.4972 0.075 Uiso 1 1 calc R
H2B_18 H -0.0962 0.9617 0.4840 0.075 Uiso 1 1 calc R
C3_18 C -0.1072(18) 0.8948(14) 0.5633(15) 0.073(9) Uani 1 1 d DU
H3_18 H -0.0641 0.8811 0.5944 0.088 Uiso 1 1 calc R
C4_18 C -0.160(2) 0.8370(15) 0.5504(14) 0.092(11) Uani 1 1 d DU
H4A_18 H -0.2030 0.8406 0.5784 0.111 Uiso 1 1 calc R
H4B_18 H -0.1340 0.7947 0.5607 0.111 Uiso 1 1 calc R
C5_18 C -0.1861(15) 0.8409(14) 0.4752(14) 0.067(9) Uani 1 1 d DU
H5A_18 H -0.2268 0.8734 0.4675 0.080 Uiso 1 1 calc R
H5B_18 H -0.2035 0.7973 0.4583 0.080 Uiso 1 1 calc R
O3_18 O -0.1429(12) 0.9536(10) 0.5896(11) 0.078(7) Uani 1 1 d DU
C6_18 C -0.157(2) 0.9484(17) 0.6606(15) 0.102(13) Uani 1 1 d DU
H6A_18 H -0.1858 0.9084 0.6679 0.152 Uiso 1 1 calc R
H6B_18 H -0.1848 0.9871 0.6740 0.152 Uiso 1 1 calc R
H6C_18 H -0.1093 0.9461 0.6873 0.152 Uiso 1 1 calc R
C7_18 C -0.130(2) 0.9004(17) 0.3756(15) 0.066(10) Uani 1 1 d D
O7_18 O -0.0806(13) 0.9112(12) 0.3367(12) 0.092(8) Uani 1 1 d D
O8_18 O -0.1988(12) 0.9218(10) 0.3635(10) 0.066(7) Uani 1 1 d DU
C8_18 C -0.2167(17) 0.9607(13) 0.3027(14) 0.066(10) Uani 1 1 d DU
H8A_18 H -0.2142 1.0079 0.3135 0.099 Uiso 1 1 calc R
H8B_18 H -0.2671 0.9497 0.2844 0.099 Uiso 1 1 calc R
H8C_18 H -0.1809 0.9505 0.2696 0.099 Uiso 1 1 calc R
C1C_20 C 0.6126(16) 0.8970(18) 0.0163(16) 0.065(10) Uani 1 1 d DU
C2C_20 C 0.6359(14) 0.8317(17) 0.0146(16) 0.065(10) Uani 1 1 d DU
H2C_20 H 0.6475 0.8093 0.0554 0.078 Uiso 1 1 calc R
C3C_20 C 0.6429(18) 0.7978(19) -0.0458(18) 0.092(13) Uani 1 1 d DU
H3C_20 H 0.6580 0.7530 -0.0470 0.111 Uiso 1 1 calc R
C4C_20 C 0.626(2) 0.836(2) -0.1063(18) 0.101(14) Uani 1 1 d DU
H4C_20 H 0.6323 0.8160 -0.1481 0.121 Uiso 1 1 calc R
C5C_20 C 0.600(2) 0.899(2) -0.1059(19) 0.120(17) Uani 1 1 d DU
H5C_20 H 0.5860 0.9215 -0.1463 0.144 Uiso 1 1 calc R
C6C_20 C 0.5957(19) 0.9307(17) -0.0450(17) 0.077(11) Uani 1 1 d DU
H6C_20 H 0.5810 0.9757 -0.0441 0.093 Uiso 1 1 calc R
C8C_20 C 0.6026(18) 0.9368(15) 0.0817(16) 0.067(10) Uani 1 1 d .
O8C_20 O 0.6209(12) 0.8955(10) 0.1413(10) 0.057(6) Uani 1 1 d .
C7_20 C 0.563(2) 0.8613(14) 0.1647(15) 0.050(9) Uani 1 1 d D
O7_20 O 0.4965(12) 0.8634(9) 0.1375(9) 0.050(6) Uani 1 1 d D
N1_21 N 0.5820(13) 0.8287(10) 0.2221(11) 0.047(7) Uani 1 1 d DU
H1_21 H 0.6291 0.8279 0.2369 0.056 Uiso 1 1 calc R
C1_21 C 0.5279(15) 0.7951(12) 0.2603(12) 0.046(7) Uani 1 1 d DU
C2_21 C 0.4700(14) 0.8484(12) 0.2914(11) 0.050(8) Uani 1 1 d DU
H2A_21 H 0.4653 0.8888 0.2637 0.061 Uiso 1 1 calc R
H2B_21 H 0.4200 0.8287 0.2944 0.061 Uiso 1 1 calc R
C3_21 C 0.5080(15) 0.8642(14) 0.3640(12) 0.052(7) Uani 1 1 d DU
H3_21 H 0.5176 0.9126 0.3695 0.062 Uiso 1 1 calc R
C4_21 C 0.5806(15) 0.8253(12) 0.3710(12) 0.050(8) Uani 1 1 d DU
H4A_21 H 0.5919 0.8113 0.4178 0.060 Uiso 1 1 calc R
H4B_21 H 0.6226 0.8521 0.3567 0.060 Uiso 1 1 calc R
C5_21 C 0.5669(15) 0.7639(12) 0.3246(11) 0.050(8) Uani 1 1 d DU
H5A_21 H 0.6144 0.7425 0.3150 0.059 Uiso 1 1 calc R
H5B_21 H 0.5343 0.7312 0.3446 0.059 Uiso 1 1 calc R
O3_21 O 0.4615(11) 0.8397(9) 0.4154(9) 0.053(5) Uani 1 1 d DU
C6_21 C 0.3927(16) 0.8774(15) 0.4210(13) 0.062(9) Uani 1 1 d DU
H6A_21 H 0.4050 0.9235 0.4315 0.093 Uiso 1 1 calc R
H6B_21 H 0.3647 0.8586 0.4566 0.093 Uiso 1 1 calc R
H6C_21 H 0.3623 0.8753 0.3787 0.093 Uiso 1 1 calc R
C7_21 C 0.4807(16) 0.7424(12) 0.2182(13) 0.048(9) Uani 1 1 d D
O7_21 O 0.4135(11) 0.7317(9) 0.2263(8) 0.050(6) Uani 1 1 d D
N1_22 N 0.5188(12) 0.7078(10) 0.1728(10) 0.043(6) Uani 1 1 d DU
H1_22 H 0.5657 0.7173 0.1683 0.052 Uiso 1 1 calc R
C1_22 C 0.4830(14) 0.6552(12) 0.1315(12) 0.052(7) Uani 1 1 d DU
C2_22 C 0.4691(14) 0.5909(12) 0.1778(13) 0.053(7) Uani 1 1 d DU
H2A_22 H 0.4513 0.6036 0.2216 0.064 Uiso 1 1 calc R
H2B_22 H 0.4336 0.5594 0.1553 0.064 Uiso 1 1 calc R
C3_22 C 0.5495(16) 0.5630(13) 0.1847(14) 0.061(8) Uani 1 1 d DU
H3_22 H 0.5807 0.5910 0.2167 0.074 Uiso 1 1 calc R
C4_22 C 0.5803(17) 0.5680(13) 0.1143(14) 0.068(8) Uani 1 1 d DU
H4A_22 H 0.6347 0.5760 0.1178 0.082 Uiso 1 1 calc R
H4B_22 H 0.5699 0.5271 0.0884 0.082 Uiso 1 1 calc R
C5_22 C 0.5382(15) 0.6273(14) 0.0815(13) 0.061(8) Uani 1 1 d DU
H5A_22 H 0.5104 0.6131 0.0398 0.074 Uiso 1 1 calc R
H5B_22 H 0.5741 0.6620 0.0704 0.074 Uiso 1 1 calc R
O3_22 O 0.5537(11) 0.4946(10) 0.2069(10) 0.065(6) Uani 1 1 d DU
C6_22 C 0.5385(19) 0.4882(17) 0.2788(14) 0.093(12) Uani 1 1 d DU
H6A_22 H 0.5646 0.5234 0.3045 0.140 Uiso 1 1 calc R
H6B_22 H 0.5562 0.4452 0.2956 0.140 Uiso 1 1 calc R
H6C_22 H 0.4849 0.4920 0.2835 0.140 Uiso 1 1 calc R
C7_22 C 0.4109(14) 0.6783(15) 0.0932(13) 0.051(9) Uani 1 1 d D
O7_22 O 0.3573(11) 0.6398(9) 0.0776(9) 0.056(6) Uani 1 1 d D
N1_23 N 0.4097(12) 0.7433(13) 0.0732(9) 0.056(7) Uani 1 1 d DU
H1_23 H 0.4484 0.7681 0.0851 0.067 Uiso 1 1 calc R
C1_23 C 0.3461(15) 0.7741(13) 0.0322(12) 0.059(8) Uani 1 1 d DU
C2_23 C 0.3392(16) 0.7387(14) -0.0416(11) 0.062(9) Uani 1 1 d DU
H2A_23 H 0.3572 0.6925 -0.0387 0.075 Uiso 1 1 calc R
H2B_23 H 0.2869 0.7387 -0.0604 0.075 Uiso 1 1 calc R
C3_23 C 0.3887(17) 0.7805(14) -0.0850(14) 0.070(9) Uani 1 1 d DU
H3_23 H 0.4312 0.7530 -0.0986 0.084 Uiso 1 1 calc R
C4_23 C 0.4192(17) 0.8396(14) -0.0438(14) 0.075(10) Uani 1 1 d DU
H4A_23 H 0.4188 0.8801 -0.0713 0.090 Uiso 1 1 calc R
H4B_23 H 0.4707 0.8310 -0.0253 0.090 Uiso 1 1 calc R
C5_23 C 0.3645(16) 0.8465(12) 0.0139(13) 0.058(8) Uani 1 1 d DU
H5A_23 H 0.3888 0.8700 0.0527 0.069 Uiso 1 1 calc R
H5B_23 H 0.3188 0.8707 -0.0017 0.069 Uiso 1 1 calc R
O3_23 O 0.3403(13) 0.7968(11) -0.1440(10) 0.095(8) Uani 1 1 d DU
C6_23 C 0.377(3) 0.830(2) -0.1966(16) 0.17(2) Uani 1 1 d DU
H6A_23 H 0.3823 0.8768 -0.1862 0.259 Uiso 1 1 calc R
H6B_23 H 0.3476 0.8242 -0.2390 0.259 Uiso 1 1 calc R
H6C_23 H 0.4267 0.8104 -0.2001 0.259 Uiso 1 1 calc R
C7_23 C 0.2732(15) 0.7701(13) 0.0658(15) 0.065(10) Uani 1 1 d D
O7_23 O 0.2113(11) 0.7789(10) 0.0311(9) 0.062(6) Uani 1 1 d D
N1_24 N 0.2750(12) 0.7599(10) 0.1334(11) 0.048(7) Uani 1 1 d DU
H1_24 H 0.3183 0.7564 0.1562 0.057 Uiso 1 1 calc R
C1_24 C 0.2061(15) 0.7545(12) 0.1690(12) 0.048(7) Uani 1 1 d DU
C2_24 C 0.1634(16) 0.8250(13) 0.1624(13) 0.064(8) Uani 1 1 d DU
H2A_24 H 0.1833 0.8521 0.1267 0.077 Uiso 1 1 calc R
H2B_24 H 0.1093 0.8185 0.1523 0.077 Uiso 1 1 calc R
C3_24 C 0.1789(17) 0.8577(15) 0.2306(14) 0.070(8) Uani 1 1 d DU
H3_24 H 0.1933 0.9051 0.2266 0.084 Uiso 1 1 calc R
C4_24 C 0.2394(16) 0.8169(13) 0.2706(14) 0.068(9) Uani 1 1 d DU
H4A_24 H 0.2326 0.8192 0.3190 0.082 Uiso 1 1 calc R
H4B_24 H 0.2898 0.8332 0.2624 0.082 Uiso 1 1 calc R
C5_24 C 0.2280(16) 0.7442(12) 0.2442(11) 0.055(8) Uani 1 1 d DU
H5A_24 H 0.2746 0.7183 0.2509 0.066 Uiso 1 1 calc R
H5B_24 H 0.1879 0.7216 0.2666 0.066 Uiso 1 1 calc R
O3_24 O 0.1054(12) 0.8496(10) 0.2607(11) 0.078(7) Uani 1 1 d DU
C6_24 C 0.1012(19) 0.889(2) 0.3194(16) 0.111(14) Uani 1 1 d DU
H6A_24 H 0.1160 0.8619 0.3588 0.166 Uiso 1 1 calc R
H6B_24 H 0.0501 0.9043 0.3224 0.166 Uiso 1 1 calc R
H6C_24 H 0.1348 0.9266 0.3175 0.166 Uiso 1 1 calc R
C7_24 C 0.1542(17) 0.6992(13) 0.1397(13) 0.049(9) Uani 1 1 d D
O7_24 O 0.0856(11) 0.6982(10) 0.1501(9) 0.055(6) Uani 1 1 d D
N1_25 N 0.1854(12) 0.6516(11) 0.1029(10) 0.046(7) Uani 1 1 d DU
H1_25 H 0.2338 0.6527 0.0997 0.056 Uiso 1 1 calc R
C1_25 C 0.1424(14) 0.5979(13) 0.0681(11) 0.051(7) Uani 1 1 d DU
C2_25 C 0.1076(15) 0.5474(13) 0.1194(13) 0.058(7) Uani 1 1 d DU
H2A_25 H 0.1064 0.5675 0.1642 0.070 Uiso 1 1 calc R
H2B_25 H 0.0563 0.5346 0.1035 0.070 Uiso 1 1 calc R
C3_25 C 0.1602(19) 0.4866(14) 0.1213(16) 0.078(9) Uani 1 1 d DU
H3_25 H 0.1791 0.4787 0.1686 0.094 Uiso 1 1 calc R
C4_25 C 0.2279(18) 0.5064(17) 0.0799(17) 0.104(11) Uani 1 1 d DU
H4A_25 H 0.2674 0.5285 0.1085 0.125 Uiso 1 1 calc R
H4B_25 H 0.2493 0.4672 0.0588 0.125 Uiso 1 1 calc R
C5_25 C 0.1932(15) 0.5534(14) 0.0278(13) 0.065(8) Uani 1 1 d DU
H5A_25 H 0.1638 0.5291 -0.0077 0.078 Uiso 1 1 calc R
H5B_25 H 0.2319 0.5799 0.0073 0.078 Uiso 1 1 calc R
O3_25 O 0.1223(15) 0.4297(13) 0.0976(15) 0.135(11) Uani 1 1 d DU
C6_25 C 0.159(2) 0.3659(17) 0.116(3) 0.17(2) Uani 1 1 d DU
H6A_25 H 0.2055 0.3618 0.0934 0.253 Uiso 1 1 calc R
H6B_25 H 0.1261 0.3292 0.1034 0.253 Uiso 1 1 calc R
H6C_25 H 0.1712 0.3647 0.1647 0.253 Uiso 1 1 calc R
C7_25 C 0.0786(16) 0.6271(17) 0.0189(13) 0.066(11) Uani 1 1 d D
O7_25 O 0.0243(11) 0.5923(10) -0.0023(9) 0.057(6) Uani 1 1 d D
N1_26 N 0.0862(12) 0.6915(12) 0.0008(10) 0.048(7) Uani 1 1 d DU
H1_26 H 0.1264 0.7132 0.0148 0.058 Uiso 1 1 calc R
C1_26 C 0.0279(14) 0.7253(13) -0.0418(11) 0.055(8) Uani 1 1 d DU
C2_26 C 0.0320(16) 0.7031(15) -0.1192(12) 0.067(8) Uani 1 1 d DU
H2A_26 H 0.0413 0.6551 -0.1235 0.081 Uiso 1 1 calc R
H2B_26 H -0.0136 0.7155 -0.1467 0.081 Uiso 1 1 calc R
C3_26 C 0.101(2) 0.7451(18) -0.1364(15) 0.101(11) Uani 1 1 d DU
H3_26 H 0.1467 0.7223 -0.1177 0.121 Uiso 1 1 calc R
C4_26 C 0.0963(17) 0.8129(15) -0.1024(14) 0.073(9) Uani 1 1 d DU
H4A_26 H 0.1465 0.8284 -0.0864 0.087 Uiso 1 1 calc R
H4B_26 H 0.0733 0.8460 -0.1337 0.087 Uiso 1 1 calc R
C5_26 C 0.0475(15) 0.8015(13) -0.0436(13) 0.056(8) Uani 1 1 d DU
H5A_26 H 0.0013 0.8280 -0.0495 0.067 Uiso 1 1 calc R
H5B_26 H 0.0748 0.8148 -0.0012 0.067 Uiso 1 1 calc R
O3_26 O 0.1025(15) 0.7475(15) -0.2089(12) 0.129(10) Uani 1 1 d DU
C6_26 C 0.170(3) 0.780(3) -0.235(2) 0.18(2) Uani 1 1 d DU
H6A_26 H 0.1737 0.8257 -0.2195 0.280 Uiso 1 1 calc R
H6B_26 H 0.1666 0.7788 -0.2838 0.280 Uiso 1 1 calc R
H6C_26 H 0.2152 0.7558 -0.2182 0.280 Uiso 1 1 calc R
C7_26 C -0.0488(15) 0.7158(13) -0.0148(15) 0.052(9) Uani 1 1 d D
O7_26 O -0.1085(11) 0.7171(10) -0.0525(9) 0.060(6) Uani 1 1 d D
N1_27 N -0.0516(12) 0.7129(10) 0.0528(11) 0.055(7) Uani 1 1 d DU
H1_27 H -0.0092 0.7140 0.0772 0.066 Uiso 1 1 calc R
C1_27 C -0.1202(15) 0.7079(12) 0.0874(12) 0.049(7) Uani 1 1 d DU
C2_27 C -0.1663(15) 0.7773(12) 0.0784(12) 0.055(8) Uani 1 1 d DU
H2A_27 H -0.1673 0.7933 0.0318 0.067 Uiso 1 1 calc R
H2B_27 H -0.2181 0.7722 0.0914 0.067 Uiso 1 1 calc R
C3_27 C -0.1211(16) 0.8249(13) 0.1267(12) 0.050(7) Uani 1 1 d DU
H3_27 H -0.0855 0.8509 0.1011 0.060 Uiso 1 1 calc R
C4_27 C -0.0770(15) 0.7824(12) 0.1796(12) 0.049(8) Uani 1 1 d DU
H4A_27 H -0.0898 0.7948 0.2250 0.059 Uiso 1 1 calc R
H4B_27 H -0.0227 0.7882 0.1765 0.059 Uiso 1 1 calc R
C5_27 C -0.1005(16) 0.7095(12) 0.1635(11) 0.054(8) Uani 1 1 d DU
H5A_27 H -0.0590 0.6788 0.1759 0.065 Uiso 1 1 calc R
H5B_27 H -0.1441 0.6968 0.1881 0.065 Uiso 1 1 calc R
O3_27 O -0.1703(11) 0.8701(9) 0.1596(9) 0.058(6) Uani 1 1 d DU
C6_27 C -0.2019(16) 0.9223(13) 0.1154(14) 0.067(10) Uani 1 1 d DU
H6A_27 H -0.1620 0.9520 0.1031 0.100 Uiso 1 1 calc R
H6B_27 H -0.2388 0.9475 0.1385 0.100 Uiso 1 1 calc R
H6C_27 H -0.2259 0.9024 0.0750 0.100 Uiso 1 1 calc R
C7_27 C -0.1700(18) 0.6487(14) 0.0670(13) 0.059(10) Uani 1 1 d D
O7_27 O -0.2376(12) 0.6471(11) 0.0782(10) 0.070(7) Uani 1 1 d D
N1_28 N -0.1347(13) 0.5981(12) 0.0389(10) 0.053(7) Uani 1 1 d DU
H1_28 H -0.0867 0.6000 0.0336 0.063 Uiso 1 1 calc R
C1_28 C -0.1791(16) 0.5391(14) 0.0171(14) 0.066(8) Uani 1 1 d DU
C2_28 C -0.1213(16) 0.4876(14) -0.0163(13) 0.064(8) Uani 1 1 d DU
H2A_28 H -0.0721 0.4870 0.0089 0.077 Uiso 1 1 calc R
H2B_28 H -0.1417 0.4422 -0.0190 0.077 Uiso 1 1 calc R
C3_28 C -0.1169(16) 0.5184(15) -0.0856(14) 0.063(8) Uani 1 1 d DU
H3_28 H -0.0836 0.5580 -0.0839 0.075 Uiso 1 1 calc R
C4_28 C -0.1998(16) 0.5380(18) -0.1055(15) 0.089(11) Uani 1 1 d DU
H4A_28 H -0.2016 0.5773 -0.1349 0.106 Uiso 1 1 calc R
H4B_28 H -0.2260 0.5013 -0.1295 0.106 Uiso 1 1 calc R
C5_28 C -0.2368(16) 0.5534(18) -0.0403(15) 0.101(13) Uani 1 1 d DU
H5A_28 H -0.2524 0.6002 -0.0395 0.121 Uiso 1 1 calc R
H5B_28 H -0.2814 0.5253 -0.0367 0.121 Uiso 1 1 calc R
O3_28 O -0.0951(12) 0.4709(10) -0.1353(10) 0.066(6) Uani 1 1 d DU
C6_28 C -0.0175(16) 0.4517(15) -0.1256(16) 0.084(11) Uani 1 1 d DU
H6A_28 H 0.0141 0.4911 -0.1262 0.126 Uiso 1 1 calc R
H6B_28 H -0.0051 0.4218 -0.1615 0.126 Uiso 1 1 calc R
H6C_28 H -0.0090 0.4292 -0.0826 0.126 Uiso 1 1 calc R
C7_28 C -0.214(3) 0.504(2) 0.073(2) 0.12(2) Uani 1 1 d D
O7_28 O -0.273(2) 0.4705(16) 0.067(2) 0.181(18) Uani 1 1 d DU
O8_28 O -0.174(2) 0.5104(16) 0.1306(15) 0.143(13) Uani 1 1 d DU
C8_28 C -0.211(3) 0.473(3) 0.184(3) 0.24(1) Uani 1 1 d DU
H8A_28 H -0.2367 0.5040 0.2115 0.365 Uiso 1 1 calc R
H8B_28 H -0.1729 0.4490 0.2116 0.365 Uiso 1 1 calc R
H8C_28 H -0.2466 0.4416 0.1629 0.365 Uiso 1 1 calc R
O1W_31 O 0.8268(10) 0.6514(10) 0.6126(8) 0.061(6) Uani 1 1 d .
H11_31 H 0.8617 0.6414 0.6482 0.073 Uiso 1 1 d .
H21_31 H 0.8448 0.6630 0.5746 0.073 Uiso 1 1 d .
O2W_32 O 0.7477(10) 0.8034(9) 0.2560(8) 0.054(6) Uani 1 1 d .
H12_32 H 0.7832 0.7940 0.2846 0.065 Uiso 1 1 d .
H22_32 H 0.7676 0.8173 0.2233 0.065 Uiso 1 1 d .
O3W_33 O 0.6769(10) 0.7106(9) 0.1648(9) 0.057(6) Uani 1 1 d .
H13_33 H 0.7037 0.7285 0.1953 0.069 Uiso 1 1 d .
H23_33 H 0.7016 0.6877 0.1393 0.069 Uiso 1 1 d .
O4W_34 O 0.7316(11) 0.7301(10) 0.6860(10) 0.076(7) Uani 1 1 d .
H14_34 H 0.7572 0.7276 0.7223 0.091 Uiso 1 1 d .
H24_34 H 0.7610 0.7036 0.6640 0.091 Uiso 1 1 d .
O5W_35 O 0.824(2) 0.727(2) 0.8085(17) 0.225(19) Uani 1 1 d .
H15_35 H 0.7766 0.7259 0.8048 0.270 Uiso 1 1 d .
H25_35 H 0.8412 0.7168 0.8496 0.270 Uiso 1 1 d .

loop_
_atom_site_aniso_label
_atom_site_aniso_U_11
_atom_site_aniso_U_22
_atom_site_aniso_U_33
_atom_site_aniso_U_23
_atom_site_aniso_U_13
_atom_site_aniso_U_12
C1C_10 0.03(2) 0.08(2) 0.06(2) 0.016(19) -0.009(17) -0.006(19)
C2C_10 0.04(2) 0.09(2) 0.06(2) 0.014(16) -0.023(19) -0.025(18)
C3C_10 0.07(3) 0.12(3) 0.06(2) 0.01(2) -0.005(18) -0.04(3)
C4C_10 0.09(3) 0.12(3) 0.06(2) 0.00(2) 0.01(2) -0.01(3)
C5C_10 0.14(4) 0.10(3) 0.06(2) -0.009(18) 0.02(2) -0.01(3)
C6C_10 0.10(3) 0.09(2) 0.049(19) 0.013(18) 0.004(19) 0.00(2)
C8C_10 0.06(3) 0.06(2) 0.07(2) 0.02(2) 0.02(2) -0.005(19)
O8C_10 0.032(14) 0.061(14) 0.080(15) 0.020(13) -0.005(13) 0.004(11)
C7_10 0.06(3) 0.05(2) 0.06(2) -0.003(19) 0.03(2) 0.00(2)
O7_10 0.036(15) 0.055(14) 0.068(15) 0.002(11) 0.014(12) -0.009(12)
N1_11 0.023(16) 0.060(18) 0.069(17) 0.006(14) 0.002(14) 0.005(13)
C1_11 0.04(2) 0.036(19) 0.054(17) -0.002(13) 0.004(13) -0.001(14)
C2_11 0.034(16) 0.058(18) 0.054(16) 0.001(14) 0.007(13) -0.007(14)
C3_11 0.037(18) 0.049(17) 0.055(14) 0.002(14) 0.007(13) -0.005(14)
C4_11 0.036(18) 0.07(2) 0.065(19) -0.006(15) 0.011(13) -0.009(14)
C5_11 0.05(2) 0.049(18) 0.056(19) 0.006(13) 0.015(14) 0.006(13)
O3_11 0.037(14) 0.090(16) 0.054(12) -0.001(12) 0.006(10) -0.002(11)
C6_11 0.04(2) 0.12(3) 0.070(19) -0.02(2) 0.022(16) -0.02(2)
C7_11 0.04(2) 0.03(2) 0.06(2) 0.011(17) 0.020(19) -0.006(17)
O7_11 0.014(12) 0.073(15) 0.060(13) 0.005(11) 0.006(10) 0.002(11)
N1_12 0.038(17) 0.062(18) 0.038(15) -0.011(14) 0.009(12) 0.000(12)
C1_12 0.05(2) 0.057(18) 0.046(18) -0.007(13) 0.000(16) -0.003(14)
C2_12 0.037(18) 0.058(17) 0.049(16) -0.004(14) 0.023(14) -0.004(14)
C3_12 0.06(2) 0.053(16) 0.067(16) -0.010(15) 0.008(17) -0.016(15)
C4_12 0.05(2) 0.049(18) 0.072(17) -0.020(14) 0.001(16) 0.006(13)
C5_12 0.05(2) 0.07(2) 0.051(16) -0.009(14) 0.012(16) 0.002(15)
O3_12 0.072(17) 0.064(13) 0.065(13) -0.003(11) 0.012(13) -0.013(12)
C6_12 0.09(3) 0.07(2) 0.066(18) -0.004(17) 0.02(2) -0.03(2)
C7_12 0.04(3) 0.07(3) 0.035(18) 0.001(18) -0.002(18) -0.01(2)
O7_12 0.029(14) 0.059(14) 0.054(13) 0.010(11) 0.000(11) 0.005(11)
N1_13 0.040(17) 0.054(18) 0.061(17) 0.007(14) 0.006(14) -0.008(13)
C1_13 0.033(19) 0.058(18) 0.066(16) 0.005(15) 0.008(16) 0.004(14)
C2_13 0.03(2) 0.10(2) 0.054(18) 0.016(14) 0.009(14) 0.000(15)
C3_13 0.10(3) 0.08(3) 0.073(17) 0.018(16) -0.025(16) -0.042(17)
C4_13 0.04(2) 0.11(3) 0.12(2) 0.06(2) -0.026(16) -0.013(17)
C5_13 0.04(2) 0.056(17) 0.102(19) 0.025(17) 0.004(17) -0.005(16)
C6_13 0.29(5) 0.09(3) 0.11(3) 0.01(3) 0.12(3) 0.00(3)
O3_13 0.20(3) 0.051(16) 0.078(16) -0.016(12) 0.066(16) -0.038(15)
C7_13 0.02(2) 0.05(2) 0.09(3) -0.017(19) 0.02(2) 0.002(16)
O7_13 0.035(14) 0.048(13) 0.047(12) 0.002(10) 0.013(11) 0.002(10)
N1_14 0.032(17) 0.046(16) 0.046(15) 0.003(13) 0.010(13) 0.005(12)
C1_14 0.04(2) 0.034(16) 0.048(17) 0.004(13) 0.005(12) -0.009(14)
C2_14 0.030(17) 0.045(16) 0.052(14) -0.005(14) 0.003(12) -0.001(13)
C3_14 0.043(19) 0.055(17) 0.047(15) 0.001(14) 0.006(13) 0.002(14)
C4_14 0.041(18) 0.08(2) 0.053(18) 0.006(16) 0.013(13) 0.000(14)
C5_14 0.04(2) 0.059(17) 0.047(18) 0.012(14) 0.005(14) -0.012(13)
O3_14 0.046(13) 0.071(14) 0.055(11) -0.001(11) 0.008(10) 0.004(11)
C6_14 0.09(3) 0.14(3) 0.047(17) -0.02(2) 0.019(19) 0.00(2)
C7_14 0.04(2) 0.05(2) 0.05(2) 0.015(18) 0.011(18) -0.007(18)
O7_14 0.021(12) 0.054(13) 0.057(12) 0.001(10) -0.001(10) -0.001(10)
N1_15 0.029(16) 0.039(15) 0.048(16) -0.004(13) 0.004(12) 0.002(11)
C1_15 0.032(19) 0.040(16) 0.057(17) -0.006(12) 0.006(16) 0.003(13)
C2_15 0.033(19) 0.058(16) 0.048(15) 0.000(12) 0.006(15) 0.006(14)
C3_15 0.04(2) 0.038(16) 0.08(2) 0.005(13) 0.020(15) 0.000(12)
C4_15 0.05(2) 0.040(18) 0.063(19) -0.013(14) 0.007(14) 0.003(12)
C5_15 0.04(2) 0.049(19) 0.043(14) -0.009(12) 0.013(15) 0.001(14)
O3_15 0.045(14) 0.049(13) 0.083(15) -0.003(11) 0.004(11) 0.005(10)
C6_15 0.05(2) 0.06(2) 0.09(2) 0.004(18) -0.002(19) 0.009(16)
C7_15 0.04(3) 0.05(2) 0.05(2) -0.003(18) 0.000(18) 0.01(2)
O7_15 0.027(14) 0.049(14) 0.071(14) -0.005(11) 0.006(11) -0.001(11)
N1_16 0.027(15) 0.059(18) 0.039(14) -0.010(14) 0.006(12) -0.003(13)
C1_16 0.033(18) 0.047(16) 0.047(15) -0.010(13) 0.004(15) 0.002(14)
C2_16 0.05(2) 0.060(17) 0.043(16) -0.012(12) -0.003(14) -0.004(14)
C3_16 0.043(19) 0.07(2) 0.055(16) -0.001(14) 0.011(15) -0.009(14)
C4_16 0.041(17) 0.068(19) 0.060(16) 0.000(15) -0.003(16) -0.003(15)
C5_16 0.05(2) 0.047(16) 0.056(15) 0.002(15) 0.006(15) 0.004(15)
O3_16 0.047(13) 0.081(16) 0.097(16) 0.014(12) 0.010(13) -0.012(11)
C6_16 0.10(3) 0.16(4) 0.12(3) 0.05(3) 0.03(3) -0.06(3)
C7_16 0.05(2) 0.025(18) 0.05(2) 0.001(15) 0.00(2) -0.008(17)
O7_16 0.039(14) 0.060(14) 0.048(13) 0.003(10) 0.006(12) 0.004(11)
N1_17 0.034(16) 0.059(17) 0.042(15) 0.010(13) 0.008(13) -0.001(13)
C1_17 0.020(18) 0.071(18) 0.045(16) 0.004(15) 0.005(12) 0.006(14)
C2_17 0.041(18) 0.067(19) 0.045(18) -0.005(14) 0.005(14) 0.001(13)
C3_17 0.041(19) 0.080(17) 0.042(18) -0.010(14) 0.001(15) 0.003(14)
C4_17 0.06(2) 0.081(19) 0.055(19) 0.005(17) 0.027(15) 0.015(14)
C5_17 0.040(19) 0.078(17) 0.048(18) 0.015(17) 0.021(14) 0.013(15)
O3_17 0.046(16) 0.117(19) 0.101(18) -0.053(15) 0.012(14) 0.004(12)
C6_17 0.07(3) 0.09(3) 0.25(5) -0.04(3) 0.05(3) -0.01(2)
C7_17 0.02(2) 0.07(3) 0.04(2) -0.004(19) 0.007(16) -0.010(19)
O7_17 0.045(15) 0.070(14) 0.060(13) 0.015(11) 0.000(12) 0.003(12)
N1_18 0.025(16) 0.062(18) 0.061(17) 0.018(15) 0.003(14) -0.002(12)
C1_18 0.04(2) 0.048(19) 0.085(18) 0.012(17) 0.010(16) 0.001(14)
C2_18 0.04(2) 0.06(2) 0.088(19) 0.004(15) 0.017(15) 0.003(14)
C3_18 0.08(3) 0.05(2) 0.092(17) -0.004(16) 0.019(17) 0.007(15)
C4_18 0.11(3) 0.08(2) 0.090(19) -0.01(2) 0.04(2) -0.025(19)
C5_18 0.05(2) 0.06(2) 0.09(2) 0.006(19) 0.018(17) -0.007(15)
O3_18 0.077(18) 0.062(14) 0.097(15) -0.003(13) 0.029(14) 0.017(12)
C6_18 0.10(3) 0.11(3) 0.10(2) 0.00(2) 0.04(2) 0.01(2)
C7_18 0.05(3) 0.08(3) 0.07(3) 0.00(2) 0.03(2) 0.00(2)
O7_18 0.055(19) 0.12(2) 0.10(2) 0.064(17) 0.016(15) 0.029(16)
O8_18 0.048(16) 0.066(16) 0.084(16) 0.003(12) 0.008(14) 0.021(13)
C8_18 0.06(2) 0.05(2) 0.09(2) -0.011(16) 0.00(2) 0.013(18)
C1C_20 0.06(3) 0.07(2) 0.062(19) 0.008(18) -0.01(2) -0.01(2)
C2C_20 0.05(2) 0.08(2) 0.064(18) 0.007(18) -0.02(2) -0.01(2)
C3C_20 0.10(3) 0.09(3) 0.09(2) -0.009(18) -0.01(3) 0.01(2)
C4C_20 0.14(4) 0.11(3) 0.061(19) -0.03(2) 0.02(3) 0.01(3)
C5C_20 0.18(5) 0.11(3) 0.067(19) 0.00(2) -0.02(3) 0.03(3)
C6C_20 0.09(3) 0.06(2) 0.08(2) 0.001(16) 0.00(2) 0.00(2)
C8C_20 0.08(3) 0.07(2) 0.05(2) 0.01(2) 0.02(2) 0.01(2)
O8C_20 0.047(16) 0.053(15) 0.072(16) 0.013(12) 0.012(13) -0.006(12)
C7_20 0.05(3) 0.04(2) 0.05(2) -0.014(19) 0.00(2) 0.00(2)
O7_20 0.044(15) 0.053(14) 0.053(13) -0.002(11) 0.007(12) 0.008(11)
N1_21 0.036(18) 0.048(17) 0.057(17) 0.006(14) 0.009(13) 0.008(12)
C1_21 0.05(2) 0.041(19) 0.047(16) 0.010(13) 0.011(14) 0.000(14)
C2_21 0.05(2) 0.051(19) 0.047(14) 0.002(14) -0.001(14) 0.002(13)
C3_21 0.044(18) 0.059(19) 0.052(16) -0.002(14) 0.006(13) -0.010(14)
C4_21 0.048(17) 0.055(19) 0.046(17) -0.001(14) 0.003(14) 0.006(15)
C5_21 0.05(2) 0.048(17) 0.053(18) 0.004(13) -0.008(15) 0.004(14)
O3_21 0.044(13) 0.060(14) 0.056(12) -0.002(11) 0.017(10) -0.005(10)
C6_21 0.07(2) 0.07(2) 0.045(19) 0.000(17) 0.027(17) 0.008(18)
C7_21 0.04(2) 0.04(2) 0.06(2) 0.009(18) 0.01(2) -0.002(19)
O7_21 0.040(15) 0.068(15) 0.043(12) -0.005(10) 0.015(11) -0.001(11)
N1_22 0.032(16) 0.057(17) 0.042(15) -0.010(13) 0.022(13) -0.007(13)
C1_22 0.04(2) 0.068(19) 0.045(18) -0.015(13) 0.012(14) -0.003(14)
C2_22 0.051(18) 0.056(18) 0.054(18) -0.022(14) 0.009(14) -0.008(14)
C3_22 0.054(19) 0.046(17) 0.087(18) -0.009(15) 0.018(17) -0.010(15)
C4_22 0.07(2) 0.048(19) 0.09(2) -0.021(15) 0.028(17) -0.006(15)
C5_22 0.05(2) 0.07(2) 0.069(19) -0.015(15) 0.026(14) -0.001(15)
O3_22 0.056(15) 0.062(13) 0.077(14) -0.002(12) 0.006(12) -0.009(11)
C6_22 0.08(3) 0.11(3) 0.09(2) 0.01(2) 0.01(2) -0.03(2)
C7_22 0.03(2) 0.06(3) 0.06(2) 0.00(2) 0.014(19) -0.01(2)
O7_22 0.049(16) 0.062(15) 0.059(14) 0.005(11) 0.012(12) -0.017(12)
N1_23 0.033(17) 0.08(2) 0.054(17) -0.005(15) 0.000(13) -0.007(14)
C1_23 0.05(2) 0.08(2) 0.053(16) 0.017(15) -0.006(15) -0.006(17)
C2_23 0.06(2) 0.07(2) 0.054(16) 0.006(13) 0.010(16) -0.028(16)
C3_23 0.05(2) 0.08(2) 0.076(17) -0.005(15) 0.021(14) -0.018(17)
C4_23 0.07(3) 0.08(2) 0.08(2) 0.004(17) 0.011(15) -0.034(17)
C5_23 0.04(2) 0.067(18) 0.063(19) 0.007(15) -0.002(15) -0.007(17)
O3_23 0.11(2) 0.12(2) 0.051(13) 0.018(13) 0.010(13) -0.059(16)
C6_23 0.26(6) 0.20(5) 0.06(2) 0.00(2) 0.05(3) -0.16(4)
C7_23 0.03(2) 0.08(3) 0.09(3) 0.02(2) 0.00(2) -0.020(19)
O7_23 0.037(15) 0.090(17) 0.058(14) 0.013(12) 0.004(12) -0.015(12)
N1_24 0.035(16) 0.073(18) 0.036(15) 0.011(14) 0.007(12) 0.001(14)
C1_24 0.036(18) 0.055(17) 0.054(16) 0.002(14) 0.008(14) -0.009(15)
C2_24 0.06(2) 0.06(2) 0.078(17) -0.001(15) 0.025(15) 0.002(16)
C3_24 0.07(2) 0.064(18) 0.08(2) 0.004(16) 0.034(16) -0.004(17)
C4_24 0.06(2) 0.08(2) 0.068(19) -0.024(16) 0.019(17) -0.007(17)
C5_24 0.05(2) 0.068(17) 0.045(15) -0.013(15) 0.006(16) -0.008(16)
O3_24 0.073(16) 0.085(17) 0.080(15) 0.008(13) 0.026(13) 0.001(13)
C6_24 0.07(3) 0.18(4) 0.09(3) -0.04(2) 0.02(2) 0.00(3)
C7_24 0.06(3) 0.05(2) 0.04(2) 0.005(17) 0.01(2) 0.01(2)
O7_24 0.035(14) 0.077(15) 0.054(13) -0.004(11) 0.013(12) -0.009(12)
N1_25 0.029(16) 0.063(18) 0.048(16) -0.004(14) 0.005(13) -0.009(13)
C1_25 0.03(2) 0.072(19) 0.045(18) -0.020(13) -0.004(14) 0.000(13)
C2_25 0.046(19) 0.074(18) 0.052(17) -0.002(15) -0.009(13) 0.003(15)
C3_25 0.08(3) 0.074(18) 0.08(2) -0.012(16) 0.009(19) 0.013(16)
C4_25 0.07(2) 0.12(3) 0.12(3) 0.00(2) 0.01(2) 0.037(16)
C5_25 0.04(2) 0.07(2) 0.09(2) -0.021(15) 0.011(14) 0.003(15)
O3_25 0.11(2) 0.080(17) 0.21(3) -0.041(19) -0.05(2) 0.012(14)
C6_25 0.12(4) 0.09(2) 0.29(6) -0.04(4) -0.05(4) 0.03(3)
C7_25 0.04(3) 0.09(3) 0.07(3) -0.01(2) 0.00(2) 0.02(2)
O7_25 0.033(14) 0.076(16) 0.063(14) -0.012(12) 0.010(11) -0.008(12)
N1_26 0.027(16) 0.068(19) 0.050(16) -0.004(14) 0.009(12) -0.001(14)
C1_26 0.04(2) 0.09(2) 0.040(15) 0.011(16) -0.001(14) -0.014(17)
C2_26 0.05(2) 0.09(2) 0.059(16) -0.005(16) 0.013(16) 0.004(16)
C3_26 0.12(3) 0.12(3) 0.067(18) -0.01(2) 0.042(19) -0.03(2)
C4_26 0.06(2) 0.10(2) 0.059(19) 0.017(16) 0.005(16) -0.014(19)
C5_26 0.04(2) 0.076(18) 0.052(18) 0.005(15) -0.001(14) -0.005(17)
O3_26 0.12(2) 0.20(3) 0.073(14) 0.002(17) 0.013(15) -0.05(2)
C6_26 0.17(5) 0.26(6) 0.13(4) 0.01(4) 0.10(3) -0.07(4)
C7_26 0.04(2) 0.06(2) 0.06(2) -0.002(19) 0.00(2) -0.005(18)
O7_26 0.043(15) 0.082(16) 0.055(13) -0.004(12) 0.008(12) -0.002(12)
N1_27 0.030(16) 0.09(2) 0.045(17) -0.004(16) 0.005(12) 0.000(15)
C1_27 0.034(18) 0.066(17) 0.048(16) -0.001(15) 0.008(14) -0.008(16)
C2_27 0.04(2) 0.08(2) 0.052(18) -0.006(14) 0.005(14) 0.002(15)
C3_27 0.05(2) 0.060(16) 0.043(18) 0.005(13) 0.019(14) -0.008(13)
C4_27 0.036(19) 0.062(17) 0.050(17) -0.007(14) 0.012(14) 0.001(13)
C5_27 0.05(2) 0.061(16) 0.050(16) -0.005(15) 0.011(16) 0.004(16)
O3_27 0.050(15) 0.058(13) 0.066(14) 0.005(10) 0.009(11) 0.006(10)
C6_27 0.05(2) 0.05(2) 0.10(3) 0.015(17) 0.00(2) -0.013(15)
C7_27 0.05(3) 0.08(3) 0.05(2) 0.00(2) 0.01(2) 0.00(2)
O7_27 0.032(15) 0.088(17) 0.094(17) -0.017(14) 0.019(14) -0.002(13)
N1_28 0.032(17) 0.065(18) 0.062(17) -0.007(15) 0.011(14) -0.008(14)
C1_28 0.04(2) 0.07(2) 0.088(19) -0.03(2) 0.020(16) -0.001(15)
C2_28 0.05(2) 0.06(2) 0.085(17) -0.006(16) 0.009(16) 0.010(15)
C3_28 0.057(18) 0.06(2) 0.066(18) -0.013(15) 0.000(15) 0.010(17)
C4_28 0.06(2) 0.10(3) 0.10(2) -0.01(2) -0.007(18) 0.024(19)
C5_28 0.04(2) 0.13(3) 0.13(3) -0.07(3) -0.017(17) 0.02(2)
O3_28 0.056(14) 0.064(15) 0.078(14) -0.011(11) 0.006(12) 0.000(11)
C6_28 0.06(2) 0.07(2) 0.12(3) 0.03(2) 0.02(2) 0.026(19)
C7_28 0.15(6) 0.08(4) 0.15(5) -0.01(4) 0.08(5) 0.01(3)
O7_28 0.15(3) 0.13(3) 0.29(4) -0.09(3) 0.16(3) -0.08(2)
O8_28 0.20(4) 0.14(3) 0.10(2) 0.05(2) 0.08(2) 0.05(2)
C8_28 0.30(4) 0.24(3) 0.20(2) 0.05(2) 0.08(2) 0.05(2)
O1W_31 0.040(14) 0.085(15) 0.060(13) -0.005(11) 0.014(11) 0.000(11)
O2W_32 0.033(13) 0.071(14) 0.058(13) -0.003(11) 0.006(10) 0.001(10)
O3W_33 0.036(13) 0.066(14) 0.072(14) -0.008(11) 0.017(11) -0.005(11)
O4W_34 0.045(15) 0.084(17) 0.100(16) -0.006(13) 0.012(13) 0.007(12)
O5W_35 0.22(4) 0.27(5) 0.18(3) 0.04(3) -0.05(3) 0.00(3)

loop_
_atom_type_symbol
_atom_type_description
_atom_type_scat_dispersion_real
_atom_type_scat_dispersion_imag
_atom_type_scat_source
C C 0.0033 0.0016 'International Tables Vol C Tables 4.2.6.8 and 6.1.1.4'
H H 0.0000 0.0000 'International Tables Vol C Tables 4.2.6.8 and 6.1.1.4'
N N 0.0061 0.0033 'International Tables Vol C Tables 4.2.6.8 and 6.1.1.4'
O O 0.0106 0.0060 'International Tables Vol C Tables 4.2.6.8 and 6.1.1.4'

loop_
_geom_angle_atom_site_label_1
_geom_angle_atom_site_label_2
_geom_angle_atom_site_label_3
_geom_angle
C6C_10 C1C_10 C2C_10 118(4)
C6C_10 C1C_10 C8C_10 123(3)
C2C_10 C1C_10 C8C_10 119(4)
C3C_10 C2C_10 C1C_10 120(4)
C3C_10 C2C_10 H2C_10 119.8
C1C_10 C2C_10 H2C_10 119.8
C4C_10 C3C_10 C2C_10 121(4)
C4C_10 C3C_10 H3C_10 119.3
C2C_10 C3C_10 H3C_10 119.3
C3C_10 C4C_10 C5C_10 120(4)
C3C_10 C4C_10 H4C_10 119.8
C5C_10 C4C_10 H4C_10 119.8
C4C_10 C5C_10 C6C_10 119(4)
C4C_10 C5C_10 H5C_10 120.3
C6C_10 C5C_10 H5C_10 120.3
C1C_10 C6C_10 C5C_10 120(4)
C1C_10 C6C_10 H6C_10 120.1
C5C_10 C6C_10 H6C_10 120.1
C1C_10 C8C_10 O8C_10 114(3)
C7_10 O8C_10 C8C_10 116(2)
O7_10 C7_10 N1_11 125(3)
O7_10 C7_10 O8C_10 125(3)
N1_11 C7_10 O8C_10 111(3)
C7_10 N1_11 C1_11 122(3)
C7_10 N1_11 H1_11 119.2
C1_11 N1_11 H1_11 119.2
N1_11 C1_11 C7_11 113(2)
N1_11 C1_11 C5_11 108(2)
C7_11 C1_11 C5_11 111(2)
N1_11 C1_11 C2_11 111.4(19)
C7_11 C1_11 C2_11 113(2)
C5_11 C1_11 C2_11 100.2(19)
C3_11 C2_11 C1_11 105.6(19)
C3_11 C2_11 H2A_11 110.6
C1_11 C2_11 H2A_11 110.6
C3_11 C2_11 H2B_11 110.6
C1_11 C2_11 H2B_11 110.6
H2A_11 C2_11 H2B_11 108.8
O3_11 C3_11 C2_11 108(2)
O3_11 C3_11 C4_11 112(2)
C2_11 C3_11 C4_11 109(2)
O3_11 C3_11 H3_11 109.0
C2_11 C3_11 H3_11 109.0
C4_11 C3_11 H3_11 109.0
C5_11 C4_11 C3_11 104(2)
C5_11 C4_11 H4A_11 110.9
C3_11 C4_11 H4A_11 110.9
C5_11 C4_11 H4B_11 110.9
C3_11 C4_11 H4B_11 110.9
H4A_11 C4_11 H4B_11 109.0
C4_11 C5_11 C1_11 107(2)
C4_11 C5_11 H5A_11 110.4
C1_11 C5_11 H5A_11 110.4
C4_11 C5_11 H5B_11 110.4
C1_11 C5_11 H5B_11 110.4
H5A_11 C5_11 H5B_11 108.6
C6_11 O3_11 C3_11 115(2)
O3_11 C6_11 H6A_11 109.5
O3_11 C6_11 H6B_11 109.5
H6A_11 C6_11 H6B_11 109.5
O3_11 C6_11 H6C_11 109.5
H6A_11 C6_11 H6C_11 109.5
H6B_11 C6_11 H6C_11 109.5
O7_11 C7_11 N1_12 123(2)
O7_11 C7_11 C1_11 123(2)
N1_12 C7_11 C1_11 114(2)
C7_11 N1_12 C1_12 122(2)
C7_11 N1_12 H1_12 119.2
C1_12 N1_12 H1_12 119.2
N1_12 C1_12 C7_12 115(2)
N1_12 C1_12 C5_12 110(2)
C7_12 C1_12 C5_12 114(2)
N1_12 C1_12 C2_12 108.4(19)
C7_12 C1_12 C2_12 109.5(19)
C5_12 C1_12 C2_12 98.5(18)
C3_12 C2_12 C1_12 103.1(18)
C3_12 C2_12 H2A_12 111.1
C1_12 C2_12 H2A_12 111.1
C3_12 C2_12 H2B_12 111.1
C1_12 C2_12 H2B_12 111.1
H2A_12 C2_12 H2B_12 109.1
O3_12 C3_12 C2_12 112(2)
O3_12 C3_12 C4_12 107(2)
C2_12 C3_12 C4_12 105(2)
O3_12 C3_12 H3_12 110.5
C2_12 C3_12 H3_12 110.5
C4_12 C3_12 H3_12 110.5
C3_12 C4_12 C5_12 106.4(19)
C3_12 C4_12 H4A_12 110.4
C5_12 C4_12 H4A_12 110.4
C3_12 C4_12 H4B_12 110.4
C5_12 C4_12 H4B_12 110.4
H4A_12 C4_12 H4B_12 108.6
C1_12 C5_12 C4_12 108(2)
C1_12 C5_12 H5A_12 110.2
C4_12 C5_12 H5A_12 110.2
C1_12 C5_12 H5B_12 110.2
C4_12 C5_12 H5B_12 110.2
H5A_12 C5_12 H5B_12 108.5
C6_12 O3_12 C3_12 110(2)
O3_12 C6_12 H6A_12 109.5
O3_12 C6_12 H6B_12 109.5
H6A_12 C6_12 H6B_12 109.5
O3_12 C6_12 H6C_12 109.5
H6A_12 C6_12 H6C_12 109.5
H6B_12 C6_12 H6C_12 109.5
O7_12 C7_12 N1_13 123(2)
O7_12 C7_12 C1_12 122(3)
N1_13 C7_12 C1_12 115(2)
C7_12 N1_13 C1_13 121(2)
C7_12 N1_13 H1_13 119.3
C1_13 N1_13 H1_13 119.3
N1_13 C1_13 C7_13 111(2)
N1_13 C1_13 C5_13 111(2)
C7_13 C1_13 C5_13 110(2)
N1_13 C1_13 C2_13 111(2)
C7_13 C1_13 C2_13 109(2)
C5_13 C1_13 C2_13 104(2)
C3_13 C2_13 C1_13 105(2)
C3_13 C2_13 H2A_13 110.8
C1_13 C2_13 H2A_13 110.8
C3_13 C2_13 H2B_13 110.8
C1_13 C2_13 H2B_13 110.8
H2A_13 C2_13 H2B_13 108.9
O3_13 C3_13 C4_13 105(3)
O3_13 C3_13 C2_13 109(2)
C4_13 C3_13 C2_13 106(2)
O3_13 C3_13 H3_13 111.8
C4_13 C3_13 H3_13 111.8
C2_13 C3_13 H3_13 111.8
C3_13 C4_13 C5_13 109(2)
C3_13 C4_13 H4A_13 109.9
C5_13 C4_13 H4A_13 109.9
C3_13 C4_13 H4B_13 109.9
C5_13 C4_13 H4B_13 109.9
H4A_13 C4_13 H4B_13 108.3
C1_13 C5_13 C4_13 103(2)
C1_13 C5_13 H5A_13 111.3
C4_13 C5_13 H5A_13 111.3
C1_13 C5_13 H5B_13 111.3
C4_13 C5_13 H5B_13 111.3
H5A_13 C5_13 H5B_13 109.2
O3_13 C6_13 H6A_13 109.5
O3_13 C6_13 H6B_13 109.5
H6A_13 C6_13 H6B_13 109.5
O3_13 C6_13 H6C_13 109.5
H6A_13 C6_13 H6C_13 109.5
H6B_13 C6_13 H6C_13 109.5
C6_13 O3_13 C3_13 110(3)
O7_13 C7_13 N1_14 120(2)
O7_13 C7_13 C1_13 122(3)
N1_14 C7_13 C1_13 118(2)
C7_13 N1_14 C1_14 122(2)
C7_13 N1_14 H1_14 119.1
C1_14 N1_14 H1_14 119.1
N1_14 C1_14 C5_14 110(2)
N1_14 C1_14 C7_14 112.8(18)
C5_14 C1_14 C7_14 108.2(19)
N1_14 C1_14 C2_14 109.9(17)
C5_14 C1_14 C2_14 105.0(18)
C7_14 C1_14 C2_14 110.9(19)
C3_14 C2_14 C1_14 103.8(19)
C3_14 C2_14 H2A_14 111.0
C1_14 C2_14 H2A_14 111.0
C3_14 C2_14 H2B_14 111.0
C1_14 C2_14 H2B_14 111.0
H2A_14 C2_14 H2B_14 109.0
O3_14 C3_14 C4_14 110(2)
O3_14 C3_14 C2_14 104(2)
C4_14 C3_14 C2_14 108(2)
O3_14 C3_14 H3_14 111.3
C4_14 C3_14 H3_14 111.3
C2_14 C3_14 H3_14 111.3
C3_14 C4_14 C5_14 102(2)
C3_14 C4_14 H4A_14 111.5
C5_14 C4_14 H4A_14 111.5
C3_14 C4_14 H4B_14 111.5
C5_14 C4_14 H4B_14 111.5
H4A_14 C4_14 H4B_14 109.3
C1_14 C5_14 C4_14 105(2)
C1_14 C5_14 H5A_14 110.7
C4_14 C5_14 H5A_14 110.7
C1_14 C5_14 H5B_14 110.7
C4_14 C5_14 H5B_14 110.7
H5A_14 C5_14 H5B_14 108.8
C6_14 O3_14 C3_14 113(2)
O3_14 C6_14 H6A_14 109.5
O3_14 C6_14 H6B_14 109.5
H6A_14 C6_14 H6B_14 109.5
O3_14 C6_14 H6C_14 109.5
H6A_14 C6_14 H6C_14 109.5
H6B_14 C6_14 H6C_14 109.5
O7_14 C7_14 N1_15 121(2)
O7_14 C7_14 C1_14 121(2)
N1_15 C7_14 C1_14 117(2)
C7_14 N1_15 C1_15 120.9(19)
C7_14 N1_15 H1_15 119.5
C1_15 N1_15 H1_15 119.5
N1_15 C1_15 C7_15 110.9(19)
N1_15 C1_15 C5_15 109(2)
C7_15 C1_15 C5_15 111(2)
N1_15 C1_15 C2_15 110.4(19)
C7_15 C1_15 C2_15 112.4(19)
C5_15 C1_15 C2_15 103.1(18)
C3_15 C2_15 C1_15 107.5(18)
C3_15 C2_15 H2A_15 110.2
C1_15 C2_15 H2A_15 110.2
C3_15 C2_15 H2B_15 110.2
C1_15 C2_15 H2B_15 110.2
H2A_15 C2_15 H2B_15 108.5
O3_15 C3_15 C2_15 111(2)
O3_15 C3_15 C4_15 108(2)
C2_15 C3_15 C4_15 104.1(19)
O3_15 C3_15 H3_15 111.2
C2_15 C3_15 H3_15 111.2
C4_15 C3_15 H3_15 111.2
C5_15 C4_15 C3_15 104(2)
C5_15 C4_15 H4A_15 111.0
C3_15 C4_15 H4A_15 111.0
C5_15 C4_15 H4B_15 111.0
C3_15 C4_15 H4B_15 111.0
H4A_15 C4_15 H4B_15 109.0
C4_15 C5_15 C1_15 103.7(19)
C4_15 C5_15 H5A_15 111.0
C1_15 C5_15 H5A_15 111.0
C4_15 C5_15 H5B_15 111.0
C1_15 C5_15 H5B_15 111.0
H5A_15 C5_15 H5B_15 109.0
C6_15 O3_15 C3_15 112(2)
O3_15 C6_15 H6A_15 109.5
O3_15 C6_15 H6B_15 109.5
H6A_15 C6_15 H6B_15 109.5
O3_15 C6_15 H6C_15 109.5
H6A_15 C6_15 H6C_15 109.5
H6B_15 C6_15 H6C_15 109.5
O7_15 C7_15 N1_16 121(2)
O7_15 C7_15 C1_15 120(2)
N1_16 C7_15 C1_15 119(2)
C7_15 N1_16 C1_16 123(2)
C7_15 N1_16 H1_16 118.3
C1_16 N1_16 H1_16 118.3
N1_16 C1_16 C5_16 111(2)
N1_16 C1_16 C7_16 111.0(19)
C5_16 C1_16 C7_16 109.7(18)
N1_16 C1_16 C2_16 111.1(17)
C5_16 C1_16 C2_16 103.4(18)
C7_16 C1_16 C2_16 111(2)
C3_16 C2_16 C1_16 107(2)
C3_16 C2_16 H2A_16 110.4
C1_16 C2_16 H2A_16 110.4
C3_16 C2_16 H2B_16 110.4
C1_16 C2_16 H2B_16 110.4
H2A_16 C2_16 H2B_16 108.6
O3_16 C3_16 C2_16 109(2)
O3_16 C3_16 C4_16 108(2)
C2_16 C3_16 C4_16 106(2)
O3_16 C3_16 H3_16 111.1
C2_16 C3_16 H3_16 111.1
C4_16 C3_16 H3_16 111.1
C5_16 C4_16 C3_16 103(2)
C5_16 C4_16 H4A_16 111.2
C3_16 C4_16 H4A_16 111.2
C5_16 C4_16 H4B_16 111.2
C3_16 C4_16 H4B_16 111.2
H4A_16 C4_16 H4B_16 109.1
C1_16 C5_16 C4_16 105.5(19)
C1_16 C5_16 H5A_16 110.6
C4_16 C5_16 H5A_16 110.6
C1_16 C5_16 H5B_16 110.6
C4_16 C5_16 H5B_16 110.6
H5A_16 C5_16 H5B_16 108.8
C3_16 O3_16 C6_16 110(2)
O3_16 C6_16 H6A_16 109.5
O3_16 C6_16 H6B_16 109.5
H6A_16 C6_16 H6B_16 109.5
O3_16 C6_16 H6C_16 109.5
H6A_16 C6_16 H6C_16 109.5
H6B_16 C6_16 H6C_16 109.5
O7_16 C7_16 N1_17 121(2)
O7_16 C7_16 C1_16 122(2)
N1_17 C7_16 C1_16 117(2)
C7_16 N1_17 C1_17 123(2)
C7_16 N1_17 H1_17 118.3
C1_17 N1_17 H1_17 118.3
N1_17 C1_17 C7_17 112.5(19)
N1_17 C1_17 C5_17 109(2)
C7_17 C1_17 C5_17 112.0(19)
N1_17 C1_17 C2_17 109.8(17)
C7_17 C1_17 C2_17 111.6(19)
C5_17 C1_17 C2_17 100.9(19)
C3_17 C2_17 C1_17 102(2)
C3_17 C2_17 H2A_17 111.4
C1_17 C2_17 H2A_17 111.4
C3_17 C2_17 H2B_17 111.4
C1_17 C2_17 H2B_17 111.4
H2A_17 C2_17 H2B_17 109.3
O3_17 C3_17 C2_17 112(2)
O3_17 C3_17 C4_17 110(2)
C2_17 C3_17 C4_17 107(2)
O3_17 C3_17 H3_17 109.3
C2_17 C3_17 H3_17 109.3
C4_17 C3_17 H3_17 109.3
C3_17 C4_17 C5_17 106(2)
C3_17 C4_17 H4A_17 110.4
C5_17 C4_17 H4A_17 110.4
C3_17 C4_17 H4B_17 110.4
C5_17 C4_17 H4B_17 110.4
H4A_17 C4_17 H4B_17 108.6
C1_17 C5_17 C4_17 106(2)
C1_17 C5_17 H5A_17 110.5
C4_17 C5_17 H5A_17 110.5
C1_17 C5_17 H5B_17 110.5
C4_17 C5_17 H5B_17 110.5
H5A_17 C5_17 H5B_17 108.7
C3_17 O3_17 C6_17 112(2)
O3_17 C6_17 H6A_17 109.5
O3_17 C6_17 H6B_17 109.5
H6A_17 C6_17 H6B_17 109.5
O3_17 C6_17 H6C_17 109.5
H6A_17 C6_17 H6C_17 109.5
H6B_17 C6_17 H6C_17 109.5
O7_17 C7_17 N1_18 120(2)
O7_17 C7_17 C1_17 121(2)
N1_18 C7_17 C1_17 119(2)
C7_17 N1_18 C1_18 123(2)
C7_17 N1_18 H1_18 118.7
C1_18 N1_18 H1_18 118.7
N1_18 C1_18 C7_18 112(2)
N1_18 C1_18 C5_18 111(2)
C7_18 C1_18 C5_18 114(2)
N1_18 C1_18 C2_18 110(2)
C7_18 C1_18 C2_18 107(2)
C5_18 C1_18 C2_18 101(2)
C3_18 C2_18 C1_18 106(2)
C3_18 C2_18 H2A_18 110.6
C1_18 C2_18 H2A_18 110.6
C3_18 C2_18 H2B_18 110.6
C1_18 C2_18 H2B_18 110.6
H2A_18 C2_18 H2B_18 108.7
O3_18 C3_18 C4_18 114(3)
O3_18 C3_18 C2_18 105(2)
C4_18 C3_18 C2_18 108(2)
O3_18 C3_18 H3_18 109.9
C4_18 C3_18 H3_18 109.9
C2_18 C3_18 H3_18 109.9
C3_18 C4_18 C5_18 106(2)
C3_18 C4_18 H4A_18 110.6
C5_18 C4_18 H4A_18 110.6
C3_18 C4_18 H4B_18 110.6
C5_18 C4_18 H4B_18 110.6
H4A_18 C4_18 H4B_18 108.7
C4_18 C5_18 C1_18 104(2)
C4_18 C5_18 H5A_18 111.0
C1_18 C5_18 H5A_18 111.0
C4_18 C5_18 H5B_18 111.0
C1_18 C5_18 H5B_18 111.0
H5A_18 C5_18 H5B_18 109.0
C6_18 O3_18 C3_18 113(2)
O3_18 C6_18 H6A_18 109.5
O3_18 C6_18 H6B_18 109.5
H6A_18 C6_18 H6B_18 109.5
O3_18 C6_18 H6C_18 109.5
H6A_18 C6_18 H6C_18 109.5
H6B_18 C6_18 H6C_18 109.5
O7_18 C7_18 O8_18 122(3)
O7_18 C7_18 C1_18 122(3)
O8_18 C7_18 C1_18 116(3)
C7_18 O8_18 C8_18 118(2)
O8_18 C8_18 H8A_18 109.5
O8_18 C8_18 H8B_18 109.5
H8A_18 C8_18 H8B_18 109.5
O8_18 C8_18 H8C_18 109.5
H8A_18 C8_18 H8C_18 109.5
H8B_18 C8_18 H8C_18 109.5
C2C_20 C1C_20 C6C_20 119(3)
C2C_20 C1C_20 C8C_20 124(3)
C6C_20 C1C_20 C8C_20 117(3)
C1C_20 C2C_20 C3C_20 122(3)
C1C_20 C2C_20 H2C_20 118.9
C3C_20 C2C_20 H2C_20 118.9
C2C_20 C3C_20 C4C_20 116(3)
C2C_20 C3C_20 H3C_20 122.2
C4C_20 C3C_20 H3C_20 122.2
C5C_20 C4C_20 C3C_20 123(4)
C5C_20 C4C_20 H4C_20 118.4
C3C_20 C4C_20 H4C_20 118.4
C4C_20 C5C_20 C6C_20 119(4)
C4C_20 C5C_20 H5C_20 120.7
C6C_20 C5C_20 H5C_20 120.7
C5C_20 C6C_20 C1C_20 122(4)
C5C_20 C6C_20 H6C_20 119.3
C1C_20 C6C_20 H6C_20 119.2
O8C_20 C8C_20 C1C_20 111(3)
C7_20 O8C_20 C8C_20 116(2)
O7_20 C7_20 N1_21 124(3)
O7_20 C7_20 O8C_20 123(3)
N1_21 C7_20 O8C_20 113(3)
C7_20 N1_21 C1_21 123(2)
C7_20 N1_21 H1_21 118.7
C1_21 N1_21 H1_21 118.7
N1_21 C1_21 C5_21 110(2)
N1_21 C1_21 C7_21 113(2)
C5_21 C1_21 C7_21 111.5(19)
N1_21 C1_21 C2_21 111(2)
C5_21 C1_21 C2_21 102.2(19)
C7_21 C1_21 C2_21 108(2)
C3_21 C2_21 C1_21 103.5(18)
C3_21 C2_21 H2A_21 111.1
C1_21 C2_21 H2A_21 111.1
C3_21 C2_21 H2B_21 111.0
C1_21 C2_21 H2B_21 111.0
H2A_21 C2_21 H2B_21 109.0
O3_21 C3_21 C4_21 107(2)
O3_21 C3_21 C2_21 110(2)
C4_21 C3_21 C2_21 107(2)
O3_21 C3_21 H3_21 111.0
C4_21 C3_21 H3_21 111.0
C2_21 C3_21 H3_21 111.0
C3_21 C4_21 C5_21 105.0(19)
C3_21 C4_21 H4A_21 110.7
C5_21 C4_21 H4A_21 110.8
C3_21 C4_21 H4B_21 110.8
C5_21 C4_21 H4B_21 110.8
H4A_21 C4_21 H4B_21 108.8
C1_21 C5_21 C4_21 102.5(18)
C1_21 C5_21 H5A_21 111.3
C4_21 C5_21 H5A_21 111.3
C1_21 C5_21 H5B_21 111.3
C4_21 C5_21 H5B_21 111.3
H5A_21 C5_21 H5B_21 109.2
C3_21 O3_21 C6_21 114(2)
O3_21 C6_21 H6A_21 109.5
O3_21 C6_21 H6B_21 109.5
H6A_21 C6_21 H6B_21 109.5
O3_21 C6_21 H6C_21 109.5
H6A_21 C6_21 H6C_21 109.5
H6B_21 C6_21 H6C_21 109.5
O7_21 C7_21 N1_22 122(2)
O7_21 C7_21 C1_21 123(3)
N1_22 C7_21 C1_21 115(2)
C7_21 N1_22 C1_22 122(2)
C7_21 N1_22 H1_22 119.1
C1_22 N1_22 H1_22 119.1
N1_22 C1_22 C7_22 112.5(19)
N1_22 C1_22 C5_22 111(2)
C7_22 C1_22 C5_22 110.0(19)
N1_22 C1_22 C2_22 109.5(17)
C7_22 C1_22 C2_22 112(2)
C5_22 C1_22 C2_22 102(2)
C3_22 C2_22 C1_22 99(2)
C3_22 C2_22 H2A_22 111.9
C1_22 C2_22 H2A_22 111.9
C3_22 C2_22 H2B_22 111.9
C1_22 C2_22 H2B_22 111.9
H2A_22 C2_22 H2B_22 109.6
O3_22 C3_22 C2_22 114(2)
O3_22 C3_22 C4_22 109(2)
C2_22 C3_22 C4_22 107(2)
O3_22 C3_22 H3_22 109.2
C2_22 C3_22 H3_22 109.2
C4_22 C3_22 H3_22 109.2
C5_22 C4_22 C3_22 104(2)
C5_22 C4_22 H4A_22 110.9
C3_22 C4_22 H4A_22 110.9
C5_22 C4_22 H4B_22 110.9
C3_22 C4_22 H4B_22 110.9
H4A_22 C4_22 H4B_22 109.0
C4_22 C5_22 C1_22 109(2)
C4_22 C5_22 H5A_22 109.9
C1_22 C5_22 H5A_22 109.9
C4_22 C5_22 H5B_22 109.9
C1_22 C5_22 H5B_22 109.9
H5A_22 C5_22 H5B_22 108.3
C3_22 O3_22 C6_22 112(2)
O3_22 C6_22 H6A_22 109.5
O3_22 C6_22 H6B_22 109.5
H6A_22 C6_22 H6B_22 109.5
O3_22 C6_22 H6C_22 109.5
H6A_22 C6_22 H6C_22 109.5
H6B_22 C6_22 H6C_22 109.5
O7_22 C7_22 N1_23 121(2)
O7_22 C7_22 C1_22 123(3)
N1_23 C7_22 C1_22 116(2)
C7_22 N1_23 C1_23 124(2)
C7_22 N1_23 H1_23 118.2
C1_23 N1_23 H1_23 118.1
N1_23 C1_23 C7_23 112(2)
N1_23 C1_23 C5_23 111(2)
C7_23 C1_23 C5_23 111(2)
N1_23 C1_23 C2_23 108.7(19)
C7_23 C1_23 C2_23 111(2)
C5_23 C1_23 C2_23 101.7(19)
C3_23 C2_23 C1_23 105(2)
C3_23 C2_23 H2A_23 110.7
C1_23 C2_23 H2A_23 110.7
C3_23 C2_23 H2B_23 110.7
C1_23 C2_23 H2B_23 110.7
H2A_23 C2_23 H2B_23 108.8
O3_23 C3_23 C4_23 116(2)
O3_23 C3_23 C2_23 104(2)
C4_23 C3_23 C2_23 109(2)
O3_23 C3_23 H3_23 109.2
C4_23 C3_23 H3_23 109.2
C2_23 C3_23 H3_23 109.2
C3_23 C4_23 C5_23 104(2)
C3_23 C4_23 H4A_23 110.9
C5_23 C4_23 H4A_23 110.9
C3_23 C4_23 H4B_23 110.9
C5_23 C4_23 H4B_23 110.9
H4A_23 C4_23 H4B_23 108.9
C1_23 C5_23 C4_23 104(2)
C1_23 C5_23 H5A_23 110.9
C4_23 C5_23 H5A_23 110.9
C1_23 C5_23 H5B_23 110.9
C4_23 C5_23 H5B_23 110.9
H5A_23 C5_23 H5B_23 109.0
C6_23 O3_23 C3_23 115(3)
O3_23 C6_23 H6A_23 109.4
O3_23 C6_23 H6B_23 109.5
H6A_23 C6_23 H6B_23 109.5
O3_23 C6_23 H6C_23 109.5
H6A_23 C6_23 H6C_23 109.5
H6B_23 C6_23 H6C_23 109.5
O7_23 C7_23 N1_24 121(2)
O7_23 C7_23 C1_23 120(2)
N1_24 C7_23 C1_23 119(2)
C7_23 N1_24 C1_24 122(2)
C7_23 N1_24 H1_24 119.1
C1_24 N1_24 H1_24 119.1
N1_24 C1_24 C5_24 108(2)
N1_24 C1_24 C7_24 112(2)
C5_24 C1_24 C7_24 112(2)
N1_24 C1_24 C2_24 107.7(19)
C5_24 C1_24 C2_24 107(2)
C7_24 C1_24 C2_24 110(2)
C3_24 C2_24 C1_24 105(2)
C3_24 C2_24 H2A_24 110.8
C1_24 C2_24 H2A_24 110.8
C3_24 C2_24 H2B_24 110.9
C1_24 C2_24 H2B_24 110.8
H2A_24 C2_24 H2B_24 108.9
O3_24 C3_24 C2_24 102(2)
O3_24 C3_24 C4_24 110(2)
C2_24 C3_24 C4_24 108(2)
O3_24 C3_24 H3_24 112.2
C2_24 C3_24 H3_24 112.2
C4_24 C3_24 H3_24 112.2
C3_24 C4_24 C5_24 105(2)
C3_24 C4_24 H4A_24 110.8
C5_24 C4_24 H4A_24 110.8
C3_24 C4_24 H4B_24 110.8
C5_24 C4_24 H4B_24 110.8
H4A_24 C4_24 H4B_24 108.9
C1_24 C5_24 C4_24 103(2)
C1_24 C5_24 H5A_24 111.2
C4_24 C5_24 H5A_24 111.2
C1_24 C5_24 H5B_24 111.2
C4_24 C5_24 H5B_24 111.2
H5A_24 C5_24 H5B_24 109.1
C6_24 O3_24 C3_24 112(2)
O3_24 C6_24 H6A_24 109.5
O3_24 C6_24 H6B_24 109.5
H6A_24 C6_24 H6B_24 109.5
O3_24 C6_24 H6C_24 109.5
H6A_24 C6_24 H6C_24 109.5
H6B_24 C6_24 H6C_24 109.5
O7_24 C7_24 N1_25 122(2)
O7_24 C7_24 C1_24 121(2)
N1_25 C7_24 C1_24 117(3)
C7_24 N1_25 C1_25 124(2)
C7_24 N1_25 H1_25 118.1
C1_25 N1_25 H1_25 118.1
N1_25 C1_25 C5_25 111(2)
N1_25 C1_25 C7_25 111(2)
C5_25 C1_25 C7_25 108.7(19)
N1_25 C1_25 C2_25 112.2(18)
C5_25 C1_25 C2_25 104(2)
C7_25 C1_25 C2_25 110(2)
C3_25 C2_25 C1_25 105(2)
C3_25 C2_25 H2A_25 110.8
C1_25 C2_25 H2A_25 110.8
C3_25 C2_25 H2B_25 110.8
C1_25 C2_25 H2B_25 110.8
H2A_25 C2_25 H2B_25 108.9
O3_25 C3_25 C2_25 111(3)
O3_25 C3_25 C4_25 114(3)
C2_25 C3_25 C4_25 106(2)
O3_25 C3_25 H3_25 108.5
C2_25 C3_25 H3_25 108.5
C4_25 C3_25 H3_25 108.5
C5_25 C4_25 C3_25 103(2)
C5_25 C4_25 H4A_25 111.1
C3_25 C4_25 H4A_25 111.1
C5_25 C4_25 H4B_25 111.1
C3_25 C4_25 H4B_25 111.1
H4A_25 C4_25 H4B_25 109.1
C4_25 C5_25 C1_25 103(2)
C4_25 C5_25 H5A_25 111.1
C1_25 C5_25 H5A_25 111.1
C4_25 C5_25 H5B_25 111.1
C1_25 C5_25 H5B_25 111.1
H5A_25 C5_25 H5B_25 109.0
C3_25 O3_25 C6_25 115(3)
O3_25 C6_25 H6A_25 109.5
O3_25 C6_25 H6B_25 109.5
H6A_25 C6_25 H6B_25 109.5
O3_25 C6_25 H6C_25 109.5
H6A_25 C6_25 H6C_25 109.5
H6B_25 C6_25 H6C_25 109.5
O7_25 C7_25 N1_26 122(2)
O7_25 C7_25 C1_25 121(3)
N1_26 C7_25 C1_25 116(2)
C7_25 N1_26 C1_26 121(2)
C7_25 N1_26 H1_26 119.4
C1_26 N1_26 H1_26 119.4
N1_26 C1_26 C7_26 110.9(19)
N1_26 C1_26 C5_26 108(2)
C7_26 C1_26 C5_26 110(2)
N1_26 C1_26 C2_26 110.5(19)
C7_26 C1_26 C2_26 114(2)
C5_26 C1_26 C2_26 103(2)
C3_26 C2_26 C1_26 99(2)
C3_26 C2_26 H2A_26 112.0
C1_26 C2_26 H2A_26 112.1
C3_26 C2_26 H2B_26 112.1
C1_26 C2_26 H2B_26 112.0
H2A_26 C2_26 H2B_26 109.7
O3_26 C3_26 C4_26 115(3)
O3_26 C3_26 C2_26 108(3)
C4_26 C3_26 C2_26 109(3)
O3_26 C3_26 H3_26 108.3
C4_26 C3_26 H3_26 108.3
C2_26 C3_26 H3_26 108.3
C5_26 C4_26 C3_26 105(2)
C5_26 C4_26 H4A_26 110.8
C3_26 C4_26 H4A_26 110.8
C5_26 C4_26 H4B_26 110.8
C3_26 C4_26 H4B_26 110.8
H4A_26 C4_26 H4B_26 108.9
C4_26 C5_26 C1_26 108(2)
C4_26 C5_26 H5A_26 110.2
C1_26 C5_26 H5A_26 110.2
C4_26 C5_26 H5B_26 110.2
C1_26 C5_26 H5B_26 110.2
H5A_26 C5_26 H5B_26 108.5
C3_26 O3_26 C6_26 116(3)
O3_26 C6_26 H6A_26 109.5
O3_26 C6_26 H6B_26 109.5
H6A_26 C6_26 H6B_26 109.5
O3_26 C6_26 H6C_26 109.5
H6A_26 C6_26 H6C_26 109.5
H6B_26 C6_26 H6C_26 109.5
O7_26 C7_26 N1_27 120(2)
O7_26 C7_26 C1_26 122(2)
N1_27 C7_26 C1_26 117(2)
C7_26 N1_27 C1_27 125(2)
C7_26 N1_27 H1_27 117.7
C1_27 N1_27 H1_27 117.7
N1_27 C1_27 C7_27 115(2)
N1_27 C1_27 C5_27 109(2)
C7_27 C1_27 C5_27 112(2)
N1_27 C1_27 C2_27 109.1(19)
C7_27 C1_27 C2_27 111(2)
C5_27 C1_27 C2_27 99.9(19)
C3_27 C2_27 C1_27 102.9(18)
C3_27 C2_27 H2A_27 111.2
C1_27 C2_27 H2A_27 111.2
C3_27 C2_27 H2B_27 111.2
C1_27 C2_27 H2B_27 111.2
H2A_27 C2_27 H2B_27 109.1
O3_27 C3_27 C4_27 110(2)
O3_27 C3_27 C2_27 111(2)
C4_27 C3_27 C2_27 108(2)
O3_27 C3_27 H3_27 109.3
C4_27 C3_27 H3_27 109.3
C2_27 C3_27 H3_27 109.4
C3_27 C4_27 C5_27 105.4(19)
C3_27 C4_27 H4A_27 110.7
C5_27 C4_27 H4A_27 110.7
C3_27 C4_27 H4B_27 110.7
C5_27 C4_27 H4B_27 110.7
H4A_27 C4_27 H4B_27 108.8
C1_27 C5_27 C4_27 105.3(19)
C1_27 C5_27 H5A_27 110.7
C4_27 C5_27 H5A_27 110.7
C1_27 C5_27 H5B_27 110.7
C4_27 C5_27 H5B_27 110.7
H5A_27 C5_27 H5B_27 108.8
C3_27 O3_27 C6_27 113(2)
O3_27 C6_27 H6A_27 109.5
O3_27 C6_27 H6B_27 109.5
H6A_27 C6_27 H6B_27 109.5
O3_27 C6_27 H6C_27 109.5
H6A_27 C6_27 H6C_27 109.5
H6B_27 C6_27 H6C_27 109.5
O7_27 C7_27 N1_28 123(3)
O7_27 C7_27 C1_27 122(3)
N1_28 C7_27 C1_27 115(3)
C7_27 N1_28 C1_28 118(2)
C7_27 N1_28 H1_28 120.8
C1_28 N1_28 H1_28 120.8
N1_28 C1_28 C7_28 114(3)
N1_28 C1_28 C5_28 113(2)
C7_28 C1_28 C5_28 111(3)
N1_28 C1_28 C2_28 107(2)
C7_28 C1_28 C2_28 108(3)
C5_28 C1_28 C2_28 103(2)
C3_28 C2_28 C1_28 101(2)
C3_28 C2_28 H2A_28 111.6
C1_28 C2_28 H2A_28 111.6
C3_28 C2_28 H2B_28 111.6
C1_28 C2_28 H2B_28 111.6
H2A_28 C2_28 H2B_28 109.4
O3_28 C3_28 C2_28 113(2)
O3_28 C3_28 C4_28 107(2)
C2_28 C3_28 C4_28 103(2)
O3_28 C3_28 H3_28 111.3
C2_28 C3_28 H3_28 111.3
C4_28 C3_28 H3_28 111.3
C5_28 C4_28 C3_28 107(2)
C5_28 C4_28 H4A_28 110.3
C3_28 C4_28 H4A_28 110.3
C5_28 C4_28 H4B_28 110.3
C3_28 C4_28 H4B_28 110.3
H4A_28 C4_28 H4B_28 108.6
C1_28 C5_28 C4_28 107(2)
C1_28 C5_28 H5A_28 110.3
C4_28 C5_28 H5A_28 110.3
C1_28 C5_28 H5B_28 110.3
C4_28 C5_28 H5B_28 110.3
H5A_28 C5_28 H5B_28 108.6
C6_28 O3_28 C3_28 113(2)
O3_28 C6_28 H6A_28 109.5
O3_28 C6_28 H6B_28 109.5
H6A_28 C6_28 H6B_28 109.5
O3_28 C6_28 H6C_28 109.5
H6A_28 C6_28 H6C_28 109.5
H6B_28 C6_28 H6C_28 109.5
O7_28 C7_28 O8_28 122(4)
O7_28 C7_28 C1_28 126(4)
O8_28 C7_28 C1_28 112(4)
C7_28 O8_28 C8_28 109(4)
O8_28 C8_28 H8A_28 109.4
O8_28 C8_28 H8B_28 109.5
H8A_28 C8_28 H8B_28 109.5
O8_28 C8_28 H8C_28 109.5
H8A_28 C8_28 H8C_28 109.5
H8B_28 C8_28 H8C_28 109.5
H11_31 O1W_31 H21_31 117(2)
H12_32 O2W_32 H22_32 106(2)
H13_33 O3W_33 H23_33 113(2)
H14_34 O4W_34 H24_34 95.1(18)
H15_35 O5W_35 H25_35 111(4)

loop_
_geom_bond_atom_site_label_1
_geom_bond_atom_site_label_2
_geom_bond_distance
C1C_10 C6C_10 1.39(4)
C1C_10 C2C_10 1.39(4)
C1C_10 C8C_10 1.46(4)
C2C_10 C3C_10 1.36(4)
C2C_10 H2C_10 0.9300
C3C_10 C4C_10 1.35(4)
C3C_10 H3C_10 0.9300
C4C_10 C5C_10 1.37(4)
C4C_10 H4C_10 0.9300
C5C_10 C6C_10 1.41(4)
C5C_10 H5C_10 0.9300
C6C_10 H6C_10 0.9300
C8C_10 O8C_10 1.47(3)
O8C_10 C7_10 1.35(3)
C7_10 O7_10 1.22(3)
C7_10 N1_11 1.33(3)
N1_11 C1_11 1.47(2)
N1_11 H1_11 0.8600
C1_11 C7_11 1.49(3)
C1_11 C5_11 1.53(3)
C1_11 C2_11 1.61(3)
C2_11 C3_11 1.51(3)
C2_11 H2A_11 0.9700
C2_11 H2B_11 0.9700
C3_11 O3_11 1.43(2)
C3_11 C4_11 1.52(3)
C3_11 H3_11 0.9800
C4_11 C5_11 1.52(3)
C4_11 H4A_11 0.9700
C4_11 H4B_11 0.9700
C5_11 H5A_11 0.9700
C5_11 H5B_11 0.9700
O3_11 C6_11 1.42(3)
C6_11 H6A_11 0.9600
C6_11 H6B_11 0.9600
C6_11 H6C_11 0.9600
C7_11 O7_11 1.21(2)
C7_11 N1_12 1.35(2)
N1_12 C1_12 1.45(3)
N1_12 H1_12 0.8600
C1_12 C7_12 1.51(3)
C1_12 C5_12 1.53(3)
C1_12 C2_12 1.63(3)
C2_12 C3_12 1.53(3)
C2_12 H2A_12 0.9700
C2_12 H2B_12 0.9700
C3_12 O3_12 1.44(2)
C3_12 C4_12 1.53(3)
C3_12 H3_12 0.9800
C4_12 C5_12 1.55(3)
C4_12 H4A_12 0.9700
C4_12 H4B_12 0.9700
C5_12 H5A_12 0.9700
C5_12 H5B_12 0.9700
O3_12 C6_12 1.44(2)
C6_12 H6A_12 0.9600
C6_12 H6B_12 0.9600
C6_12 H6C_12 0.9600
C7_12 O7_12 1.23(3)
C7_12 N1_13 1.35(3)
N1_13 C1_13 1.45(3)
N1_13 H1_13 0.8600
C1_13 C7_13 1.50(3)
C1_13 C5_13 1.51(3)
C1_13 C2_13 1.61(3)
C2_13 C3_13 1.53(3)
C2_13 H2A_13 0.9700
C2_13 H2B_13 0.9700
C3_13 O3_13 1.45(3)
C3_13 C4_13 1.49(3)
C3_13 H3_13 0.9800
C4_13 C5_13 1.54(3)
C4_13 H4A_13 0.9700
C4_13 H4B_13 0.9700
C5_13 H5A_13 0.9700
C5_13 H5B_13 0.9700
C6_13 O3_13 1.44(3)
C6_13 H6A_13 0.9600
C6_13 H6B_13 0.9600
C6_13 H6C_13 0.9600
C7_13 O7_13 1.26(2)
C7_13 N1_14 1.36(3)
N1_14 C1_14 1.46(2)
N1_14 H1_14 0.8600
C1_14 C5_14 1.51(3)
C1_14 C7_14 1.53(3)
C1_14 C2_14 1.59(2)
C2_14 C3_14 1.55(3)
C2_14 H2A_14 0.9700
C2_14 H2B_14 0.9700
C3_14 O3_14 1.47(2)
C3_14 C4_14 1.52(3)
C3_14 H3_14 0.9800
C4_14 C5_14 1.54(3)
C4_14 H4A_14 0.9700
C4_14 H4B_14 0.9700
C5_14 H5A_14 0.9700
C5_14 H5B_14 0.9700
O3_14 C6_14 1.44(3)
C6_14 H6A_14 0.9600
C6_14 H6B_14 0.9600
C6_14 H6C_14 0.9600
C7_14 O7_14 1.22(2)
C7_14 N1_15 1.35(2)
N1_15 C1_15 1.44(3)
N1_15 H1_15 0.8600
C1_15 C7_15 1.50(3)
C1_15 C5_15 1.54(3)
C1_15 C2_15 1.58(3)
C2_15 C3_15 1.52(3)
C2_15 H2A_15 0.9700
C2_15 H2B_15 0.9700
C3_15 O3_15 1.43(3)
C3_15 C4_15 1.54(3)
C3_15 H3_15 0.9800
C4_15 C5_15 1.51(3)
C4_15 H4A_15 0.9700
C4_15 H4B_15 0.9700
C5_15 H5A_15 0.9700
C5_15 H5B_15 0.9700
O3_15 C6_15 1.42(2)
C6_15 H6A_15 0.9600
C6_15 H6B_15 0.9600
C6_15 H6C_15 0.9600
C7_15 O7_15 1.25(2)
C7_15 N1_16 1.33(3)
N1_16 C1_16 1.45(3)
N1_16 H1_16 0.8600
C1_16 C5_16 1.52(3)
C1_16 C7_16 1.54(3)
C1_16 C2_16 1.60(3)
C2_16 C3_16 1.50(3)
C2_16 H2A_16 0.9700
C2_16 H2B_16 0.9700
C3_16 O3_16 1.44(3)
C3_16 C4_16 1.53(3)
C3_16 H3_16 0.9800
C4_16 C5_16 1.52(3)
C4_16 H4A_16 0.9700
C4_16 H4B_16 0.9700
C5_16 H5A_16 0.9700
C5_16 H5B_16 0.9700
O3_16 C6_16 1.44(3)
C6_16 H6A_16 0.9600
C6_16 H6B_16 0.9600
C6_16 H6C_16 0.9600
C7_16 O7_16 1.24(3)
C7_16 N1_17 1.33(3)
N1_17 C1_17 1.46(2)
N1_17 H1_17 0.8600
C1_17 C7_17 1.50(3)
C1_17 C5_17 1.53(3)
C1_17 C2_17 1.59(3)
C2_17 C3_17 1.52(3)
C2_17 H2A_17 0.9700
C2_17 H2B_17 0.9700
C3_17 O3_17 1.43(2)
C3_17 C4_17 1.52(3)
C3_17 H3_17 0.9800
C4_17 C5_17 1.54(3)
C4_17 H4A_17 0.9700
C4_17 H4B_17 0.9700
C5_17 H5A_17 0.9700
C5_17 H5B_17 0.9700
O3_17 C6_17 1.46(3)
C6_17 H6A_17 0.9600
C6_17 H6B_17 0.9600
C6_17 H6C_17 0.9600
C7_17 O7_17 1.25(2)
C7_17 N1_18 1.33(2)
N1_18 C1_18 1.43(3)
N1_18 H1_18 0.8600
C1_18 C7_18 1.49(3)
C1_18 C5_18 1.55(3)
C1_18 C2_18 1.60(3)
C2_18 C3_18 1.52(3)
C2_18 H2A_18 0.9700
C2_18 H2B_18 0.9700
C3_18 O3_18 1.44(3)
C3_18 C4_18 1.49(3)
C3_18 H3_18 0.9800
C4_18 C5_18 1.52(3)
C4_18 H4A_18 0.9700
C4_18 H4B_18 0.9700
C5_18 H5A_18 0.9700
C5_18 H5B_18 0.9700
O3_18 C6_18 1.44(3)
C6_18 H6A_18 0.9600
C6_18 H6B_18 0.9600
C6_18 H6C_18 0.9600
C7_18 O7_18 1.21(3)
C7_18 O8_18 1.30(3)
O8_18 C8_18 1.44(2)
C8_18 H8A_18 0.9600
C8_18 H8B_18 0.9600
C8_18 H8C_18 0.9600
C1C_20 C2C_20 1.36(4)
C1C_20 C6C_20 1.39(4)
C1C_20 C8C_20 1.53(4)
C2C_20 C3C_20 1.38(4)
C2C_20 H2C_20 0.9300
C3C_20 C4C_20 1.43(4)
C3C_20 H3C_20 0.9300
C4C_20 C5C_20 1.33(4)
C4C_20 H4C_20 0.9300
C5C_20 C6C_20 1.36(4)
C5C_20 H5C_20 0.9300
C6C_20 H6C_20 0.9300
C8C_20 O8C_20 1.45(3)
O8C_20 C7_20 1.34(3)
C7_20 O7_20 1.25(3)
C7_20 N1_21 1.33(3)
N1_21 C1_21 1.42(3)
N1_21 H1_21 0.8600
C1_21 C5_21 1.53(3)
C1_21 C7_21 1.54(3)
C1_21 C2_21 1.62(3)
C2_21 C3_21 1.57(3)
C2_21 H2A_21 0.9700
C2_21 H2B_21 0.9700
C3_21 O3_21 1.43(3)
C3_21 C4_21 1.49(3)
C3_21 H3_21 0.9800
C4_21 C5_21 1.53(3)
C4_21 H4A_21 0.9700
C4_21 H4B_21 0.9700
C5_21 H5A_21 0.9700
C5_21 H5B_21 0.9700
O3_21 C6_21 1.44(3)
C6_21 H6A_21 0.9600
C6_21 H6B_21 0.9600
C6_21 H6C_21 0.9600
C7_21 O7_21 1.23(3)
C7_21 N1_22 1.34(3)
N1_22 C1_22 1.44(2)
N1_22 H1_22 0.8600
C1_22 C7_22 1.50(3)
C1_22 C5_22 1.53(3)
C1_22 C2_22 1.60(3)
C2_22 C3_22 1.52(3)
C2_22 H2A_22 0.9700
C2_22 H2B_22 0.9700
C3_22 O3_22 1.43(3)
C3_22 C4_22 1.53(3)
C3_22 H3_22 0.9800
C4_22 C5_22 1.51(3)
C4_22 H4A_22 0.9700
C4_22 H4B_22 0.9700
C5_22 H5A_22 0.9700
C5_22 H5B_22 0.9700
O3_22 C6_22 1.47(3)
C6_22 H6A_22 0.9600
C6_22 H6B_22 0.9600
C6_22 H6C_22 0.9600
C7_22 O7_22 1.24(2)
C7_22 N1_23 1.35(3)
N1_23 C1_23 1.47(3)
N1_23 H1_23 0.8600
C1_23 C7_23 1.49(3)
C1_23 C5_23 1.52(3)
C1_23 C2_23 1.61(3)
C2_23 C3_23 1.51(3)
C2_23 H2A_23 0.9700
C2_23 H2B_23 0.9700
C3_23 O3_23 1.43(3)
C3_23 C4_23 1.50(3)
C3_23 H3_23 0.9800
C4_23 C5_23 1.55(3)
C4_23 H4A_23 0.9700
C4_23 H4B_23 0.9700
C5_23 H5A_23 0.9700
C5_23 H5B_23 0.9700
O3_23 C6_23 1.42(3)
C6_23 H6A_23 0.9600
C6_23 H6B_23 0.9600
C6_23 H6C_23 0.9600
C7_23 O7_23 1.26(2)
C7_23 N1_24 1.35(3)
N1_24 C1_24 1.45(3)
N1_24 H1_24 0.8600
C1_24 C5_24 1.52(3)
C1_24 C7_24 1.52(3)
C1_24 C2_24 1.59(3)
C2_24 C3_24 1.50(3)
C2_24 H2A_24 0.9700
C2_24 H2B_24 0.9700
C3_24 O3_24 1.47(3)
C3_24 C4_24 1.52(3)
C3_24 H3_24 0.9800
C4_24 C5_24 1.54(3)
C4_24 H4A_24 0.9700
C4_24 H4B_24 0.9700
C5_24 H5A_24 0.9700
C5_24 H5B_24 0.9700
O3_24 C6_24 1.40(3)
C6_24 H6A_24 0.9600
C6_24 H6B_24 0.9600
C6_24 H6C_24 0.9600
C7_24 O7_24 1.24(3)
C7_24 N1_25 1.33(3)
N1_25 C1_25 1.45(2)
N1_25 H1_25 0.8600
C1_25 C5_25 1.52(3)
C1_25 C7_25 1.55(3)
C1_25 C2_25 1.58(3)
C2_25 C3_25 1.52(3)
C2_25 H2A_25 0.9700
C2_25 H2B_25 0.9700
C3_25 O3_25 1.38(3)
C3_25 C4_25 1.54(3)
C3_25 H3_25 0.9800
C4_25 C5_25 1.49(3)
C4_25 H4A_25 0.9700
C4_25 H4B_25 0.9700
C5_25 H5A_25 0.9700
C5_25 H5B_25 0.9700
O3_25 C6_25 1.46(3)
C6_25 H6A_25 0.9600
C6_25 H6B_25 0.9600
C6_25 H6C_25 0.9600
C7_25 O7_25 1.23(3)
C7_25 N1_26 1.34(3)
N1_26 C1_26 1.45(3)
N1_26 H1_26 0.8600
C1_26 C7_26 1.50(3)
C1_26 C5_26 1.55(3)
C1_26 C2_26 1.59(3)
C2_26 C3_26 1.53(3)
C2_26 H2A_26 0.9700
C2_26 H2B_26 0.9700
C3_26 O3_26 1.43(3)
C3_26 C4_26 1.51(3)
C3_26 H3_26 0.9800
C4_26 C5_26 1.51(3)
C4_26 H4A_26 0.9700
C4_26 H4B_26 0.9700
C5_26 H5A_26 0.9700
C5_26 H5B_26 0.9700
O3_26 C6_26 1.48(3)
C6_26 H6A_26 0.9600
C6_26 H6B_26 0.9600
C6_26 H6C_26 0.9600
C7_26 O7_26 1.25(2)
C7_26 N1_27 1.34(3)
N1_27 C1_27 1.43(3)
N1_27 H1_27 0.8600
C1_27 C7_27 1.51(3)
C1_27 C5_27 1.52(3)
C1_27 C2_27 1.60(3)
C2_27 C3_27 1.53(3)
C2_27 H2A_27 0.9700
C2_27 H2B_27 0.9700
C3_27 O3_27 1.43(3)
C3_27 C4_27 1.51(3)
C3_27 H3_27 0.9800
C4_27 C5_27 1.53(3)
C4_27 H4A_27 0.9700
C4_27 H4B_27 0.9700
C5_27 H5A_27 0.9700
C5_27 H5B_27 0.9700
O3_27 C6_27 1.44(2)
C6_27 H6A_27 0.9600
C6_27 H6B_27 0.9600
C6_27 H6C_27 0.9600
C7_27 O7_27 1.23(3)
C7_27 N1_28 1.32(3)
N1_28 C1_28 1.46(3)
N1_28 H1_28 0.8600
C1_28 C7_28 1.47(3)
C1_28 C5_28 1.50(3)
C1_28 C2_28 1.61(3)
C2_28 C3_28 1.50(3)
C2_28 H2A_28 0.9700
C2_28 H2B_28 0.9700
C3_28 O3_28 1.43(3)
C3_28 C4_28 1.54(3)
C3_28 H3_28 0.9800
C4_28 C5_28 1.51(3)
C4_28 H4A_28 0.9700
C4_28 H4B_28 0.9700
C5_28 H5A_28 0.9700
C5_28 H5B_28 0.9700
O3_28 C6_28 1.42(3)
C6_28 H6A_28 0.9600
C6_28 H6B_28 0.9600
C6_28 H6C_28 0.9600
C7_28 O7_28 1.23(4)
C7_28 O8_28 1.30(4)
O8_28 C8_28 1.47(4)
C8_28 H8A_28 0.9600
C8_28 H8B_28 0.9600
C8_28 H8C_28 0.9600
O1W_31 H11_31 0.922(16)
O1W_31 H21_31 0.863(19)
O2W_32 H12_32 0.834(15)
O2W_32 H22_32 0.803(18)
O3W_33 H13_33 0.819(16)
O3W_33 H23_33 0.823(18)
O4W_34 H14_34 0.819(18)
O4W_34 H24_34 0.87(2)
O5W_35 H15_35 0.84(4)
O5W_35 H25_35 0.87(3)

loop_
_geom_torsion_atom_site_label_1
_geom_torsion_atom_site_label_2
_geom_torsion_atom_site_label_3
_geom_torsion_atom_site_label_4
_geom_torsion
C6C_10 C1C_10 C2C_10 C3C_10 -1(3)
C8C_10 C1C_10 C2C_10 C3C_10 -177(3)
C1C_10 C2C_10 C3C_10 C4C_10 0(4)
C2C_10 C3C_10 C4C_10 C5C_10 2(5)
C3C_10 C4C_10 C5C_10 C6C_10 -2(6)
C2C_10 C1C_10 C6C_10 C5C_10 0(4)
C8C_10 C1C_10 C6C_10 C5C_10 177(3)
C4C_10 C5C_10 C6C_10 C1C_10 1(5)
C6C_10 C1C_10 C8C_10 O8C_10 10(4)
C2C_10 C1C_10 C8C_10 O8C_10 -174(2)
C1C_10 C8C_10 O8C_10 C7_10 -87(3)
C8C_10 O8C_10 C7_10 O7_10 -4(4)
C8C_10 O8C_10 C7_10 N1_11 174(2)
O7_10 C7_10 N1_11 C1_11 -1(4)
O8C_10 C7_10 N1_11 C1_11 -178(2)
C7_10 N1_11 C1_11 C7_11 50(3)
C7_10 N1_11 C1_11 C5_11 173(2)
C7_10 N1_11 C1_11 C2_11 -78(3)
N1_11 C1_11 C2_11 C3_11 -85(2)
C7_11 C1_11 C2_11 C3_11 147(2)
C5_11 C1_11 C2_11 C3_11 29(2)
C1_11 C2_11 C3_11 O3_11 -133(2)
C1_11 C2_11 C3_11 C4_11 -10(3)
O3_11 C3_11 C4_11 C5_11 107(2)
C2_11 C3_11 C4_11 C5_11 -14(3)
C3_11 C4_11 C5_11 C1_11 33(3)
N1_11 C1_11 C5_11 C4_11 78(2)
C7_11 C1_11 C5_11 C4_11 -158(2)
C2_11 C1_11 C5_11 C4_11 -38(2)
C2_11 C3_11 O3_11 C6_11 -170(2)
C4_11 C3_11 O3_11 C6_11 69(3)
N1_11 C1_11 C7_11 O7_11 -141(2)
C5_11 C1_11 C7_11 O7_11 98(3)
C2_11 C1_11 C7_11 O7_11 -13(3)
N1_11 C1_11 C7_11 N1_12 44(3)
C5_11 C1_11 C7_11 N1_12 -77(3)
C2_11 C1_11 C7_11 N1_12 171.4(18)
O7_11 C7_11 N1_12 C1_12 -1(3)
C1_11 C7_11 N1_12 C1_12 174.3(18)
C7_11 N1_12 C1_12 C7_12 53(3)
C7_11 N1_12 C1_12 C5_12 -176(2)
C7_11 N1_12 C1_12 C2_12 -69(2)
N1_12 C1_12 C2_12 C3_12 -71(2)
C7_12 C1_12 C2_12 C3_12 163(2)
C5_12 C1_12 C2_12 C3_12 43(3)
C1_12 C2_12 C3_12 O3_12 -153(2)
C1_12 C2_12 C3_12 C4_12 -36(3)
O3_12 C3_12 C4_12 C5_12 134(2)
C2_12 C3_12 C4_12 C5_12 14(3)
N1_12 C1_12 C5_12 C4_12 78(2)
C7_12 C1_12 C5_12 C4_12 -151(2)
C2_12 C1_12 C5_12 C4_12 -35(3)
C3_12 C4_12 C5_12 C1_12 14(3)
C2_12 C3_12 O3_12 C6_12 -73(3)
C4_12 C3_12 O3_12 C6_12 171(2)
N1_12 C1_12 C7_12 O7_12 -155(2)
C5_12 C1_12 C7_12 O7_12 76(3)
C2_12 C1_12 C7_12 O7_12 -33(3)
N1_12 C1_12 C7_12 N1_13 28(3)
C5_12 C1_12 C7_12 N1_13 -101(3)
C2_12 C1_12 C7_12 N1_13 150(2)
O7_12 C7_12 N1_13 C1_13 3(3)
C1_12 C7_12 N1_13 C1_13 180.0(17)
C7_12 N1_13 C1_13 C7_13 57(3)
C7_12 N1_13 C1_13 C5_13 180(2)
C7_12 N1_13 C1_13 C2_13 -65(3)
N1_13 C1_13 C2_13 C3_13 -91(2)
C7_13 C1_13 C2_13 C3_13 145(2)
C5_13 C1_13 C2_13 C3_13 28(3)
C1_13 C2_13 C3_13 O3_13 -121(2)
C1_13 C2_13 C3_13 C4_13 -8(3)
O3_13 C3_13 C4_13 C5_13 101(3)
C2_13 C3_13 C4_13 C5_13 -15(4)
N1_13 C1_13 C5_13 C4_13 84(2)
C7_13 C1_13 C5_13 C4_13 -153(2)
C2_13 C1_13 C5_13 C4_13 -36(3)
C3_13 C4_13 C5_13 C1_13 33(3)
C4_13 C3_13 O3_13 C6_13 176(3)
C2_13 C3_13 O3_13 C6_13 -70(3)
N1_13 C1_13 C7_13 O7_13 -160(2)
C5_13 C1_13 C7_13 O7_13 76(3)
C2_13 C1_13 C7_13 O7_13 -37(3)
N1_13 C1_13 C7_13 N1_14 24(3)
C5_13 C1_13 C7_13 N1_14 -99(3)
C2_13 C1_13 C7_13 N1_14 147(2)
O7_13 C7_13 N1_14 C1_14 5(3)
C1_13 C7_13 N1_14 C1_14 -179.7(17)
C7_13 N1_14 C1_14 C5_14 177(2)
C7_13 N1_14 C1_14 C7_14 56(3)
C7_13 N1_14 C1_14 C2_14 -68(3)
N1_14 C1_14 C2_14 C3_14 -106(2)
C5_14 C1_14 C2_14 C3_14 12(2)
C7_14 C1_14 C2_14 C3_14 129(2)
C1_14 C2_14 C3_14 O3_14 -104(2)
C1_14 C2_14 C3_14 C4_14 14(2)
O3_14 C3_14 C4_14 C5_14 80(2)
C2_14 C3_14 C4_14 C5_14 -34(3)
N1_14 C1_14 C5_14 C4_14 85(2)
C7_14 C1_14 C5_14 C4_14 -152(2)
C2_14 C1_14 C5_14 C4_14 -33(2)
C3_14 C4_14 C5_14 C1_14 41(2)
C4_14 C3_14 O3_14 C6_14 76(3)
C2_14 C3_14 O3_14 C6_14 -168(2)
N1_14 C1_14 C7_14 O7_14 -162(2)
C5_14 C1_14 C7_14 O7_14 77(3)
C2_14 C1_14 C7_14 O7_14 -38(3)
N1_14 C1_14 C7_14 N1_15 19(3)
C5_14 C1_14 C7_14 N1_15 -102(2)
C2_14 C1_14 C7_14 N1_15 143(2)
O7_14 C7_14 N1_15 C1_15 3(3)
C1_14 C7_14 N1_15 C1_15 -178.1(18)
C7_14 N1_15 C1_15 C7_15 56(3)
C7_14 N1_15 C1_15 C5_15 179(2)
C7_14 N1_15 C1_15 C2_15 -69(2)
N1_15 C1_15 C2_15 C3_15 -107(2)
C7_15 C1_15 C2_15 C3_15 129(2)
C5_15 C1_15 C2_15 C3_15 10(3)
C1_15 C2_15 C3_15 O3_15 -100(2)
C1_15 C2_15 C3_15 C4_15 16(3)
O3_15 C3_15 C4_15 C5_15 82(2)
C2_15 C3_15 C4_15 C5_15 -36(3)
C3_15 C4_15 C5_15 C1_15 43(3)
N1_15 C1_15 C5_15 C4_15 85(2)
C7_15 C1_15 C5_15 C4_15 -153(2)
C2_15 C1_15 C5_15 C4_15 -32(2)
C2_15 C3_15 O3_15 C6_15 -70(3)
C4_15 C3_15 O3_15 C6_15 177(2)
N1_15 C1_15 C7_15 O7_15 -161(2)
C5_15 C1_15 C7_15 O7_15 78(3)
C2_15 C1_15 C7_15 O7_15 -37(3)
N1_15 C1_15 C7_15 N1_16 22(3)
C5_15 C1_15 C7_15 N1_16 -99(2)
C2_15 C1_15 C7_15 N1_16 146(2)
O7_15 C7_15 N1_16 C1_16 4(3)
C1_15 C7_15 N1_16 C1_16 -179.0(17)
C7_15 N1_16 C1_16 C5_16 175(2)
C7_15 N1_16 C1_16 C7_16 53(3)
C7_15 N1_16 C1_16 C2_16 -70(2)
N1_16 C1_16 C2_16 C3_16 -111(2)
C5_16 C1_16 C2_16 C3_16 8(2)
C7_16 C1_16 C2_16 C3_16 125(2)
C1_16 C2_16 C3_16 O3_16 -99(2)
C1_16 C2_16 C3_16 C4_16 17(3)
O3_16 C3_16 C4_16 C5_16 82(2)
C2_16 C3_16 C4_16 C5_16 -35(3)
N1_16 C1_16 C5_16 C4_16 90(2)
C7_16 C1_16 C5_16 C4_16 -148(2)
C2_16 C1_16 C5_16 C4_16 -29(2)
C3_16 C4_16 C5_16 C1_16 40(3)
C2_16 C3_16 O3_16 C6_16 -162(3)
C4_16 C3_16 O3_16 C6_16 83(3)
N1_16 C1_16 C7_16 O7_16 -156(2)
C5_16 C1_16 C7_16 O7_16 81(3)
C2_16 C1_16 C7_16 O7_16 -33(3)
N1_16 C1_16 C7_16 N1_17 29(3)
C5_16 C1_16 C7_16 N1_17 -93(2)
C2_16 C1_16 C7_16 N1_17 153(2)
O7_16 C7_16 N1_17 C1_17 5(3)
C1_16 C7_16 N1_17 C1_17 179.0(16)
C7_16 N1_17 C1_17 C7_17 56(3)
C7_16 N1_17 C1_17 C5_17 -179(2)
C7_16 N1_17 C1_17 C2_17 -69(3)
N1_17 C1_17 C2_17 C3_17 -73(2)
C7_17 C1_17 C2_17 C3_17 162(2)
C5_17 C1_17 C2_17 C3_17 42(2)
C1_17 C2_17 C3_17 O3_17 -155(2)
C1_17 C2_17 C3_17 C4_17 -34(3)
O3_17 C3_17 C4_17 C5_17 134(2)
C2_17 C3_17 C4_17 C5_17 12(3)
N1_17 C1_17 C5_17 C4_17 80(2)
C7_17 C1_17 C5_17 C4_17 -154(2)
C2_17 C1_17 C5_17 C4_17 -35(2)
C3_17 C4_17 C5_17 C1_17 15(3)
C2_17 C3_17 O3_17 C6_17 -70(3)
C4_17 C3_17 O3_17 C6_17 172(3)
N1_17 C1_17 C7_17 O7_17 -157(2)
C5_17 C1_17 C7_17 O7_17 80(3)
C2_17 C1_17 C7_17 O7_17 -33(3)
N1_17 C1_17 C7_17 N1_18 26(3)
C5_17 C1_17 C7_17 N1_18 -98(3)
C2_17 C1_17 C7_17 N1_18 150(2)
O7_17 C7_17 N1_18 C1_18 4(3)
C1_17 C7_17 N1_18 C1_18 -178.4(19)
C7_17 N1_18 C1_18 C7_18 -59(3)
C7_17 N1_18 C1_18 C5_18 71(3)
C7_17 N1_18 C1_18 C2_18 -179(2)
N1_18 C1_18 C2_18 C3_18 -91(3)
C7_18 C1_18 C2_18 C3_18 146(3)
C5_18 C1_18 C2_18 C3_18 26(3)
C1_18 C2_18 C3_18 O3_18 -126(2)
C1_18 C2_18 C3_18 C4_18 -4(3)
O3_18 C3_18 C4_18 C5_18 96(3)
C2_18 C3_18 C4_18 C5_18 -21(4)
C3_18 C4_18 C5_18 C1_18 38(3)
N1_18 C1_18 C5_18 C4_18 78(3)
C7_18 C1_18 C5_18 C4_18 -153(3)
C2_18 C1_18 C5_18 C4_18 -39(3)
C4_18 C3_18 O3_18 C6_18 76(3)
C2_18 C3_18 O3_18 C6_18 -166(2)
N1_18 C1_18 C7_18 O7_18 -39(4)
C5_18 C1_18 C7_18 O7_18 -167(3)
C2_18 C1_18 C7_18 O7_18 82(4)
N1_18 C1_18 C7_18 O8_18 143(3)
C5_18 C1_18 C7_18 O8_18 15(4)
C2_18 C1_18 C7_18 O8_18 -96(3)
O7_18 C7_18 O8_18 C8_18 -1(5)
C1_18 C7_18 O8_18 C8_18 177(2)
C6C_20 C1C_20 C2C_20 C3C_20 0(3)
C8C_20 C1C_20 C2C_20 C3C_20 179(3)
C1C_20 C2C_20 C3C_20 C4C_20 1(4)
C2C_20 C3C_20 C4C_20 C5C_20 -4(6)
C3C_20 C4C_20 C5C_20 C6C_20 5(7)
C4C_20 C5C_20 C6C_20 C1C_20 -4(6)
C2C_20 C1C_20 C6C_20 C5C_20 2(5)
C8C_20 C1C_20 C6C_20 C5C_20 -178(3)
C2C_20 C1C_20 C8C_20 O8C_20 0(4)
C6C_20 C1C_20 C8C_20 O8C_20 179(3)
C1C_20 C8C_20 O8C_20 C7_20 -91(3)
C8C_20 O8C_20 C7_20 O7_20 1(4)
C8C_20 O8C_20 C7_20 N1_21 -175(2)
O7_20 C7_20 N1_21 C1_21 -3(4)
O8C_20 C7_20 N1_21 C1_21 173(2)
C7_20 N1_21 C1_21 C5_21 -179(2)
C7_20 N1_21 C1_21 C7_21 56(3)
C7_20 N1_21 C1_21 C2_21 -66(3)
N1_21 C1_21 C2_21 C3_21 -93(2)
C5_21 C1_21 C2_21 C3_21 25(3)
C7_21 C1_21 C2_21 C3_21 143(2)
C1_21 C2_21 C3_21 O3_21 -114(2)
C1_21 C2_21 C3_21 C4_21 2(3)
O3_21 C3_21 C4_21 C5_21 90(2)
C2_21 C3_21 C4_21 C5_21 -28(3)
N1_21 C1_21 C5_21 C4_21 76(3)
C7_21 C1_21 C5_21 C4_21 -157(2)
C2_21 C1_21 C5_21 C4_21 -42(2)
C3_21 C4_21 C5_21 C1_21 44(3)
C4_21 C3_21 O3_21 C6_21 173(2)
C2_21 C3_21 O3_21 C6_21 -71(3)
N1_21 C1_21 C7_21 O7_21 -144(2)
C5_21 C1_21 C7_21 O7_21 91(3)
C2_21 C1_21 C7_21 O7_21 -21(3)
N1_21 C1_21 C7_21 N1_22 37(3)
C5_21 C1_21 C7_21 N1_22 -88(3)
C2_21 C1_21 C7_21 N1_22 160.4(19)
O7_21 C7_21 N1_22 C1_22 -1(3)
C1_21 C7_21 N1_22 C1_22 177.7(16)
C7_21 N1_22 C1_22 C7_22 53(3)
C7_21 N1_22 C1_22 C5_22 177(2)
C7_21 N1_22 C1_22 C2_22 -72(3)
N1_22 C1_22 C2_22 C3_22 -77(2)
C7_22 C1_22 C2_22 C3_22 158(2)
C5_22 C1_22 C2_22 C3_22 40(2)
C1_22 C2_22 C3_22 O3_22 -163(2)
C1_22 C2_22 C3_22 C4_22 -43(2)
O3_22 C3_22 C4_22 C5_22 151(2)
C2_22 C3_22 C4_22 C5_22 28(3)
C3_22 C4_22 C5_22 C1_22 -1(3)
N1_22 C1_22 C5_22 C4_22 92(2)
C7_22 C1_22 C5_22 C4_22 -143(2)
C2_22 C1_22 C5_22 C4_22 -25(3)
C2_22 C3_22 O3_22 C6_22 -72(3)
C4_22 C3_22 O3_22 C6_22 169(2)
N1_22 C1_22 C7_22 O7_22 -151(2)
C5_22 C1_22 C7_22 O7_22 86(3)
C2_22 C1_22 C7_22 O7_22 -27(3)
N1_22 C1_22 C7_22 N1_23 33(3)
C5_22 C1_22 C7_22 N1_23 -90(3)
C2_22 C1_22 C7_22 N1_23 157(2)
O7_22 C7_22 N1_23 C1_23 0(4)
C1_22 C7_22 N1_23 C1_23 176.6(18)
C7_22 N1_23 C1_23 C7_23 59(3)
C7_22 N1_23 C1_23 C5_23 -176(2)
C7_22 N1_23 C1_23 C2_23 -65(3)
N1_23 C1_23 C2_23 C3_23 -91(3)
C7_23 C1_23 C2_23 C3_23 145(2)
C5_23 C1_23 C2_23 C3_23 27(3)
C1_23 C2_23 C3_23 O3_23 -128(2)
C1_23 C2_23 C3_23 C4_23 -4(3)
O3_23 C3_23 C4_23 C5_23 97(3)
C2_23 C3_23 C4_23 C5_23 -20(3)
N1_23 C1_23 C5_23 C4_23 77(2)
C7_23 C1_23 C5_23 C4_23 -158(2)
C2_23 C1_23 C5_23 C4_23 -39(3)
C3_23 C4_23 C5_23 C1_23 38(3)
C4_23 C3_23 O3_23 C6_23 68(4)
C2_23 C3_23 O3_23 C6_23 -173(3)
N1_23 C1_23 C7_23 O7_23 -163(2)
C5_23 C1_23 C7_23 O7_23 72(3)
C2_23 C1_23 C7_23 O7_23 -40(3)
N1_23 C1_23 C7_23 N1_24 20(3)
C5_23 C1_23 C7_23 N1_24 -105(3)
C2_23 C1_23 C7_23 N1_24 142(2)
O7_23 C7_23 N1_24 C1_24 4(3)
C1_23 C7_23 N1_24 C1_24 -179.1(19)
C7_23 N1_24 C1_24 C5_24 -179(2)
C7_23 N1_24 C1_24 C7_24 56(3)
C7_23 N1_24 C1_24 C2_24 -64(3)
N1_24 C1_24 C2_24 C3_24 -104(2)
C5_24 C1_24 C2_24 C3_24 13(3)
C7_24 C1_24 C2_24 C3_24 134(2)
C1_24 C2_24 C3_24 O3_24 -105(2)
C1_24 C2_24 C3_24 C4_24 11(3)
O3_24 C3_24 C4_24 C5_24 81(3)
C2_24 C3_24 C4_24 C5_24 -30(3)
N1_24 C1_24 C5_24 C4_24 86(2)
C7_24 C1_24 C5_24 C4_24 -150(2)
C2_24 C1_24 C5_24 C4_24 -30(3)
C3_24 C4_24 C5_24 C1_24 37(3)
C2_24 C3_24 O3_24 C6_24 -168(2)
C4_24 C3_24 O3_24 C6_24 78(3)
N1_24 C1_24 C7_24 O7_24 -161(2)
C5_24 C1_24 C7_24 O7_24 77(3)
C2_24 C1_24 C7_24 O7_24 -41(3)
N1_24 C1_24 C7_24 N1_25 20(3)
C5_24 C1_24 C7_24 N1_25 -102(3)
C2_24 C1_24 C7_24 N1_25 140(2)
O7_24 C7_24 N1_25 C1_25 5(3)
C1_24 C7_24 N1_25 C1_25 -176.0(17)
C7_24 N1_25 C1_25 C5_25 177(2)
C7_24 N1_25 C1_25 C7_25 56(3)
C7_24 N1_25 C1_25 C2_25 -67(3)
N1_25 C1_25 C2_25 C3_25 -101(2)
C5_25 C1_25 C2_25 C3_25 19(3)
C7_25 C1_25 C2_25 C3_25 135(2)
C1_25 C2_25 C3_25 O3_25 -117(3)
C1_25 C2_25 C3_25 C4_25 7(3)
O3_25 C3_25 C4_25 C5_25 91(3)
C2_25 C3_25 C4_25 C5_25 -31(3)
C3_25 C4_25 C5_25 C1_25 43(3)
N1_25 C1_25 C5_25 C4_25 82(3)
C7_25 C1_25 C5_25 C4_25 -156(2)
C2_25 C1_25 C5_25 C4_25 -39(3)
C2_25 C3_25 O3_25 C6_25 -162(3)
C4_25 C3_25 O3_25 C6_25 78(4)
N1_25 C1_25 C7_25 O7_25 -161(2)
C5_25 C1_25 C7_25 O7_25 76(3)
C2_25 C1_25 C7_25 O7_25 -37(3)
N1_25 C1_25 C7_25 N1_26 19(3)
C5_25 C1_25 C7_25 N1_26 -104(3)
C2_25 C1_25 C7_25 N1_26 144(2)
O7_25 C7_25 N1_26 C1_26 4(4)
C1_25 C7_25 N1_26 C1_26 -176.4(18)
C7_25 N1_26 C1_26 C7_26 50(3)
C7_25 N1_26 C1_26 C5_26 171(2)
C7_25 N1_26 C1_26 C2_26 -77(3)
N1_26 C1_26 C2_26 C3_26 -77(3)
C7_26 C1_26 C2_26 C3_26 158(2)
C5_26 C1_26 C2_26 C3_26 39(3)
C1_26 C2_26 C3_26 O3_26 -164(3)
C1_26 C2_26 C3_26 C4_26 -39(3)
O3_26 C3_26 C4_26 C5_26 145(3)
C2_26 C3_26 C4_26 C5_26 24(3)
C3_26 C4_26 C5_26 C1_26 3(3)
N1_26 C1_26 C5_26 C4_26 90(2)
C7_26 C1_26 C5_26 C4_26 -149(2)
C2_26 C1_26 C5_26 C4_26 -27(3)
C4_26 C3_26 O3_26 C6_26 65(5)
C2_26 C3_26 O3_26 C6_26 -173(4)
N1_26 C1_26 C7_26 O7_26 -153(2)
C5_26 C1_26 C7_26 O7_26 88(3)
C2_26 C1_26 C7_26 O7_26 -27(3)
N1_26 C1_26 C7_26 N1_27 34(3)
C5_26 C1_26 C7_26 N1_27 -85(3)
C2_26 C1_26 C7_26 N1_27 160(2)
O7_26 C7_26 N1_27 C1_27 3(4)
C1_26 C7_26 N1_27 C1_27 176.2(19)
C7_26 N1_27 C1_27 C7_27 57(3)
C7_26 N1_27 C1_27 C5_27 -177(2)
C7_26 N1_27 C1_27 C2_27 -69(3)
N1_27 C1_27 C2_27 C3_27 -75(2)
C7_27 C1_27 C2_27 C3_27 157(2)
C5_27 C1_27 C2_27 C3_27 39(3)
C1_27 C2_27 C3_27 O3_27 -143(2)
C1_27 C2_27 C3_27 C4_27 -23(3)
O3_27 C3_27 C4_27 C5_27 118(2)
C2_27 C3_27 C4_27 C5_27 -3(3)
N1_27 C1_27 C5_27 C4_27 72(2)
C7_27 C1_27 C5_27 C4_27 -159(2)
C2_27 C1_27 C5_27 C4_27 -42(3)
C3_27 C4_27 C5_27 C1_27 29(3)
C4_27 C3_27 O3_27 C6_27 167(2)
C2_27 C3_27 O3_27 C6_27 -74(3)
N1_27 C1_27 C7_27 O7_27 -161(2)
C5_27 C1_27 C7_27 O7_27 74(3)
C2_27 C1_27 C7_27 O7_27 -36(3)
N1_27 C1_27 C7_27 N1_28 22(3)
C5_27 C1_27 C7_27 N1_28 -103(3)
C2_27 C1_27 C7_27 N1_28 146(2)
O7_27 C7_27 N1_28 C1_28 3(4)
C1_27 C7_27 N1_28 C1_28 -179.4(18)
C7_27 N1_28 C1_28 C7_28 -62(3)
C7_27 N1_28 C1_28 C5_28 66(3)
C7_27 N1_28 C1_28 C2_28 179(2)
N1_28 C1_28 C2_28 C3_28 -79(2)
C7_28 C1_28 C2_28 C3_28 158(3)
C5_28 C1_28 C2_28 C3_28 40(3)
C1_28 C2_28 C3_28 O3_28 -156(2)
C1_28 C2_28 C3_28 C4_28 -42(3)
O3_28 C3_28 C4_28 C5_28 149(3)
C2_28 C3_28 C4_28 C5_28 30(3)
N1_28 C1_28 C5_28 C4_28 93(3)
C7_28 C1_28 C5_28 C4_28 -138(3)
C2_28 C1_28 C5_28 C4_28 -22(3)
C3_28 C4_28 C5_28 C1_28 -3(4)
C2_28 C3_28 O3_28 C6_28 -71(3)
C4_28 C3_28 O3_28 C6_28 176(2)
N1_28 C1_28 C7_28 O7_28 152(4)
C5_28 C1_28 C7_28 O7_28 23(6)
C2_28 C1_28 C7_28 O7_28 -89(5)
N1_28 C1_28 C7_28 O8_28 -30(5)
C5_28 C1_28 C7_28 O8_28 -159(3)
C2_28 C1_28 C7_28 O8_28 89(4)
O7_28 C7_28 O8_28 C8_28 0(7)
C1_28 C7_28 O8_28 C8_28 -179(4)
